data_7218232
loop_
_publ_author_name
'Sun, Ou'
'Gao, Ting'
'Sun, Jingwen'
'Li, Guangming'
'Li, Hongfeng'
'Xu, Hui'
'Wang, Cheng'
'Yan, Pengfei'

_publ_section_title
;
 A series of lanthanide(iii) complexes constructed from Schiff base and
 \b-diketonate ligands
;
_journal_issue 45
_journal_name_full CrystEngComm
_journal_page_first 10460
_journal_paper_doi 10.1039/C4CE01556H
_journal_volume 16
_journal_year 2014
_chemical_formula_sum 'C96 H58 F60 Gd4 N12 O24'
_chemical_formula_weight 3532.54
_chemical_name_systematic
; 
 ? 
;
_space_group_IT_number 2
_symmetry_cell_setting triclinic
_symmetry_space_group_name_Hall '-P 1'
_symmetry_space_group_name_H-M 'P -1'
_atom_sites_solution_hydrogens geom
_atom_sites_solution_primary direct
_atom_sites_solution_secondary difmap
_audit_creation_method SHELXL-97
_cell_angle_alpha 67.657(2)
_cell_angle_beta 83.186(2)
_cell_angle_gamma 63.229(2)
_cell_formula_units_Z 2
_cell_length_a 17.7010(5)
_cell_length_b 19.2428(4)
_cell_length_c 23.1401(7)
_cell_measurement_temperature 293(2)
_cell_volume 6495.6(3)
_computing_structure_refinement 'SHELXL-97 (Sheldrick, 1997)'
_computing_structure_solution 'SHELXS-97 (Sheldrick, 1990)'
_diffrn_ambient_temperature 293(2)
_diffrn_measured_fraction_theta_full 0.997
_diffrn_measured_fraction_theta_max 0.997
_diffrn_radiation_monochromator graphite
_diffrn_radiation_source 'fine-focus sealed tube'
_diffrn_radiation_type MoK\a
_diffrn_radiation_wavelength 0.71073
_diffrn_reflns_av_R_equivalents 0.0303
_diffrn_reflns_av_sigmaI/netI 0.0453
_diffrn_reflns_limit_h_max 19
_diffrn_reflns_limit_h_min -21
_diffrn_reflns_limit_k_max 21
_diffrn_reflns_limit_k_min -22
_diffrn_reflns_limit_l_max 26
_diffrn_reflns_limit_l_min -27
_diffrn_reflns_number 51737
_diffrn_reflns_theta_full 25.00
_diffrn_reflns_theta_max 25.00
_diffrn_reflns_theta_min 3.13
_exptl_absorpt_coefficient_mu 2.169
_exptl_crystal_colour yellow
_exptl_crystal_density_diffrn 1.806
_exptl_crystal_density_method 'not measured'
_exptl_crystal_description block
_exptl_crystal_F_000 3412
_exptl_crystal_size_max 0.3
_exptl_crystal_size_mid 0.25
_exptl_crystal_size_min 0.2
_refine_diff_density_max 1.588
_refine_diff_density_min -1.011
_refine_diff_density_rms 0.119
_refine_ls_extinction_method none
_refine_ls_goodness_of_fit_ref 1.081
_refine_ls_hydrogen_treatment mixed
_refine_ls_matrix_type full
_refine_ls_number_parameters 1747
_refine_ls_number_reflns 22799
_refine_ls_number_restraints 87
_refine_ls_restrained_S_all 4.350
_refine_ls_R_factor_all 0.0857
_refine_ls_R_factor_gt 0.0550
_refine_ls_shift/su_max 0.095
_refine_ls_shift/su_mean 0.003
_refine_ls_structure_factor_coef Fsqd
_refine_ls_weighting_details 'calc w=1/[\s^2^(Fo^2^)+(0.0829P)^2^+10.5571P] where P=(Fo^2^+2Fc^2^)/3'
_refine_ls_weighting_scheme calc
_refine_ls_wR_factor_gt 0.1431
_refine_ls_wR_factor_ref 0.1611
_reflns_number_gt 16511
_reflns_number_total 22799
_reflns_threshold_expression >2sigma(I)
_cod_data_source_file c4ce01556h2.cif
_cod_data_source_block s
_cod_depositor_comments 'Adding full bibliography for 7218229--7218234.cif.'
_cod_original_sg_symbol_H-M P-1
_cod_database_code 7218232

loop_
_symmetry_equiv_pos_as_xyz
'x, y, z'
'-x, -y, -z'

loop_
_atom_site_label
_atom_site_type_symbol
_atom_site_fract_x
_atom_site_fract_y
_atom_site_fract_z
_atom_site_U_iso_or_equiv
_atom_site_adp_type
_atom_site_occupancy
_atom_site_symmetry_multiplicity
_atom_site_calc_flag
_atom_site_refinement_flags
Gd1 Gd 0.47639(6) 0.66860(6) 0.21207(5) 0.0464(3) Uani 1 1 d .
Gd2 Gd 0.03917(6) 0.81212(6) 0.33966(5) 0.0504(3) Uani 1 1 d .
Gd3 Gd 0.35430(7) 0.36549(6) 0.31055(5) 0.0496(3) Uani 1 1 d .
Gd4 Gd 0.09117(7) 1.13003(6) 0.13572(6) 0.0580(3) Uani 1 1 d .
C1 C 0.1914(13) 0.6748(11) 0.2770(9) 0.047(5) Uani 1 1 d .
H1 H 0.2438 0.6395 0.2677 0.057 Uiso 1 1 calc R
C2 C 0.1155(14) 0.6804(12) 0.2545(9) 0.049(5) Uani 1 1 d .
C3 C 0.0456(12) 0.9574(11) 0.1967(10) 0.048(5) Uani 1 1 d .
C4 C 0.2670(13) 0.8149(12) 0.1818(11) 0.055(6) Uani 1 1 d .
H4 H 0.2126 0.8515 0.1871 0.066 Uiso 1 1 calc R
C5 C 0.2197(19) 0.4904(15) 0.3870(12) 0.075(9) Uani 1 1 d .
H5 H 0.2007 0.5249 0.4100 0.090 Uiso 1 1 calc R
C6 C 0.2701(12) 0.7049(12) 0.3297(10) 0.050(5) Uani 1 1 d .
H6A H 0.3146 0.6529 0.3277 0.060 Uiso 1 1 calc R
H6B H 0.2687 0.7011 0.3729 0.060 Uiso 1 1 calc R
C7 C 0.2894(13) 0.7774(13) 0.2884(10) 0.054(6) Uani 1 1 d .
H7A H 0.2384 0.8297 0.2806 0.064 Uiso 1 1 calc R
H7B H 0.3321 0.7790 0.3099 0.064 Uiso 1 1 calc R
C8 C 0.2890(13) 0.8124(13) 0.1194(11) 0.055(6) Uani 1 1 d .
C9 C 0.1591(16) 0.4771(14) 0.3609(11) 0.066(7) Uani 1 1 d .
C10 C 0.3791(15) 0.5475(13) 0.2131(11) 0.060(6) Uani 1 1 d .
C11 C 0.1202(17) 0.6347(13) 0.2197(11) 0.065(7) Uani 1 1 d .
H11 H 0.1726 0.6007 0.2093 0.078 Uiso 1 1 calc R
C12 C 0.2306(17) 0.8630(16) 0.0688(13) 0.076(8) Uani 1 1 d .
H12 H 0.1761 0.8991 0.0744 0.092 Uiso 1 1 calc R
C13 C 0.4416(18) 0.4428(16) 0.3827(13) 0.083(8) Uani 1 1 d .
H13A H 0.4362 0.4893 0.3442 0.099 Uiso 1 1 calc R
H13B H 0.4846 0.4337 0.4106 0.099 Uiso 1 1 calc R
C14 C 0.2882(17) 0.4142(15) 0.1625(12) 0.070(7) Uani 1 1 d .
C15 C 0.3652(17) 0.3783(16) 0.1382(12) 0.077(8) Uani 1 1 d .
H15 H 0.3672 0.3808 0.0971 0.093 Uiso 1 1 calc R
C16 C 0.4389(18) 0.3388(16) 0.1754(14) 0.080(8) Uani 1 1 d .
C17 C 0.150(2) 1.0224(17) 0.2930(14) 0.092(9) Uani 1 1 d .
H17A H 0.1286 0.9831 0.2950 0.110 Uiso 1 1 calc R
H17B H 0.1522 1.0220 0.3348 0.110 Uiso 1 1 calc R
C18 C -0.0293(16) 0.7352(15) 0.2511(12) 0.067(7) Uani 1 1 d .
H18 H -0.0811 0.7691 0.2622 0.080 Uiso 1 1 calc R
C19 C -0.0300(17) 0.6909(16) 0.2147(12) 0.075(7) Uani 1 1 d .
H19 H -0.0806 0.6964 0.2012 0.090 Uiso 1 1 calc R
C20 C 0.0465(19) 0.6396(15) 0.2000(12) 0.078(8) Uani 1 1 d .
H20 H 0.0491 0.6082 0.1769 0.093 Uiso 1 1 calc R
C21 C 0.2245(17) 1.2219(15) 0.1053(13) 0.075(7) Uani 1 1 d .
C22 C 0.1904(19) 1.2795(17) 0.0444(14) 0.092(9) Uani 1 1 d .
H22 H 0.2168 1.3127 0.0210 0.110 Uiso 1 1 calc R
C23 C 0.3577(18) 0.4614(16) 0.4130(12) 0.078(8) Uani 1 1 d .
H23A H 0.3667 0.4221 0.4559 0.094 Uiso 1 1 calc R
H23B H 0.3337 0.5174 0.4137 0.094 Uiso 1 1 calc R
C24 C 0.2363(19) 0.9985(17) 0.2679(15) 0.091(9) Uani 1 1 d .
H24A H 0.2620 1.0303 0.2743 0.109 Uiso 1 1 calc R
H24B H 0.2721 0.9395 0.2902 0.109 Uiso 1 1 calc R
C25 C 0.1202(19) 1.2876(16) 0.0192(14) 0.084(9) Uani 1 1 d .
C26 C 0.2936(17) 0.9768(15) 0.1761(16) 0.082(9) Uani 1 1 d .
H26 H 0.3429 0.9354 0.2005 0.098 Uiso 1 1 calc R
C27 C 0.2523(19) 0.8606(18) 0.0104(14) 0.087(9) Uani 1 1 d .
H27 H 0.2132 0.8943 -0.0240 0.104 Uiso 1 1 calc R
C28 C 0.3329(19) 0.8072(18) 0.0045(13) 0.084(8) Uani 1 1 d .
H28 H 0.3496 0.8036 -0.0343 0.101 Uiso 1 1 calc R
C29 C 0.3906(17) 0.7579(15) 0.0564(11) 0.070(8) Uani 1 1 d .
H29 H 0.4456 0.7224 0.0513 0.084 Uiso 1 1 calc R
C30 C 0.3111(17) 0.1967(15) 0.3656(13) 0.076(8) Uani 1 1 d .
C31 C 0.0745(19) 0.5134(19) 0.3706(14) 0.089(11) Uani 1 1 d .
H31 H 0.0548 0.5481 0.3936 0.107 Uiso 1 1 calc R
C32 C 0.1375(17) 0.4120(17) 0.3056(14) 0.079(8) Uani 1 1 d .
H32 H 0.1575 0.3774 0.2826 0.095 Uiso 1 1 calc R
C33 C 0.5306(18) 0.3003(19) 0.3979(15) 0.096(10) Uani 1 1 d .
H33 H 0.5654 0.3011 0.4245 0.115 Uiso 1 1 calc R
C34 C 0.5516(17) 0.2224(17) 0.3889(16) 0.086(10) Uani 1 1 d .
C35 C 0.515(2) 0.1557(17) 0.3417(16) 0.095(11) Uani 1 1 d .
H35 H 0.4785 0.1572 0.3152 0.114 Uiso 1 1 calc R
C36 C -0.034(2) 1.1667(18) 0.0189(15) 0.097(10) Uani 1 1 d .
C37 C 0.0602(19) 1.1642(18) 0.2717(15) 0.092(9) Uani 1 1 d .
H37 H 0.0671 1.1529 0.3140 0.111 Uiso 1 1 calc R
C38 C -0.0309(17) 0.9814(17) 0.1601(14) 0.085(9) Uani 1 1 d .
H38A H -0.0389 0.9326 0.1676 0.127 Uiso 1 1 calc R
H38B H -0.0243 1.0062 0.1164 0.127 Uiso 1 1 calc R
H38C H -0.0794 1.0211 0.1726 0.127 Uiso 1 1 calc R
C39 C -0.1645(17) 0.9525(18) 0.2840(16) 0.088(10) Uani 1 1 d .
C40 C -0.171(2) 1.0164(19) 0.3006(18) 0.109(12) Uani 1 1 d .
H40 H -0.2241 1.0618 0.2963 0.131 Uiso 1 1 calc R
C41 C -0.0998(18) 1.0145(16) 0.3243(14) 0.086(9) Uani 1 1 d .
C42 C 0.2897(15) 0.9978(15) 0.1081(18) 0.087(10) Uani 1 1 d .
C43 C 0.3599(18) 0.9566(17) 0.0797(19) 0.104(12) Uani 1 1 d .
H43 H 0.4095 0.9138 0.1031 0.125 Uiso 1 1 calc R
C44 C -0.1183(19) 1.2106(18) 0.097(2) 0.101(12) Uani 1 1 d .
C45 C 0.612(2) 0.5457(19) 0.1376(15) 0.097(11) Uani 1 1 d .
C46 C 0.6309(17) 0.4663(16) 0.2504(14) 0.082(10) Uani 1 1 d .
C47 C 0.3525(17) 0.2168(16) 0.4518(12) 0.073(8) Uani 1 1 d .
C48 C 0.327(2) 0.1734(16) 0.4286(14) 0.093(9) Uani 1 1 d .
H48 H 0.3213 0.1267 0.4566 0.111 Uiso 1 1 calc R
C49 C 0.0184(19) 0.498(2) 0.3462(16) 0.100(12) Uani 1 1 d .
H49 H -0.0395 0.5226 0.3512 0.120 Uiso 1 1 calc R
C50 C -0.056(2) 0.694(2) 0.4360(14) 0.103(9) Uani 1 1 d .
C51 C 0.5029(19) 0.7870(17) 0.2815(16) 0.089(9) Uani 1 1 d .
C52 C 0.5015(19) 0.6566(18) 0.3563(14) 0.089(9) Uani 1 1 d .
C53 C 0.660(2) 0.4752(18) 0.1901(16) 0.102(12) Uani 1 1 d .
H53 H 0.7118 0.4344 0.1847 0.122 Uiso 1 1 calc R
C54 C 0.2130(19) 1.0807(18) 0.0136(15) 0.090(9) Uani 1 1 d .
H54 H 0.1630 1.1236 -0.0093 0.108 Uiso 1 1 calc R
C55 C 0.279(2) 1.042(2) -0.0173(19) 0.112(12) Uani 1 1 d .
H55 H 0.2734 1.0572 -0.0604 0.134 Uiso 1 1 calc R
C56 C 0.354(2) 0.982(2) 0.015(2) 0.120(12) Uani 1 1 d .
H56 H 0.4000 0.9569 -0.0058 0.144 Uiso 1 1 calc R
C57 C 0.009(2) 1.2488(18) 0.2305(16) 0.092(9) Uani 1 1 d .
C58 C 0.518(2) 0.725(2) 0.3428(16) 0.106(11) Uani 1 1 d .
H58 H 0.5387 0.7306 0.3749 0.127 Uiso 1 1 calc R
C59 C -0.112(2) 1.211(2) 0.037(2) 0.109(13) Uani 1 1 d .
H59 H -0.1595 1.2413 0.0095 0.131 Uiso 1 1 calc R
C60 C 0.309(2) 1.208(2) 0.1302(19) 0.119(11) Uani 1 1 d .
C61 C -0.036(2) 1.3399(18) 0.129(2) 0.118(14) Uani 1 1 d .
H61 H -0.0364 1.3495 0.0862 0.141 Uiso 1 1 calc R
C62 C -0.037(2) 1.315(2) 0.250(2) 0.136(13) Uani 1 1 d .
H62 H -0.0364 1.3060 0.2922 0.163 Uiso 1 1 calc R
C63 C 0.145(2) 0.828(3) 0.4399(16) 0.142(11) Uani 1 1 d .
C64 C 0.220(2) 0.832(2) 0.4594(14) 0.128(10) Uani 1 1 d .
C65 C -0.241(2) 0.963(2) 0.253(2) 0.133(14) Uani 1 1 d .
C66 C 0.5947(18) 0.7600(19) 0.1178(19) 0.112(14) Uani 1 1 d .
C67 C 0.673(2) 0.655(2) 0.218(2) 0.112(13) Uani 1 1 d .
C68 C 0.386(3) 0.552(2) 0.1469(15) 0.159(12) Uani 1 1 d .
H68A H 0.3962 0.5995 0.1214 0.239 Uiso 1 1 calc R
H68B H 0.3337 0.5591 0.1319 0.239 Uiso 1 1 calc R
H68C H 0.4316 0.5020 0.1447 0.239 Uiso 1 1 calc R
C69 C 0.0516(19) 0.447(2) 0.3153(17) 0.101(11) Uani 1 1 d .
H69 H 0.0161 0.4333 0.2995 0.121 Uiso 1 1 calc R
C70 C 0.624(2) 0.151(2) 0.416(2) 0.126(16) Uani 1 1 d .
H70 H 0.6615 0.1517 0.4403 0.151 Uiso 1 1 calc R
C71 C 0.587(2) 0.0810(19) 0.369(2) 0.119(15) Uani 1 1 d .
H71 H 0.5972 0.0331 0.3622 0.143 Uiso 1 1 calc R
C72 C 0.379(2) 0.180(2) 0.5198(16) 0.106(12) Uani 1 1 d .
C73 C 0.024(2) 0.641(2) 0.4825(19) 0.121(2) Uani 1 1 d DU
H73 H 0.0207 0.5996 0.5191 0.145 Uiso 1 1 calc R
C74 C 0.102(2) 0.647(2) 0.475(2) 0.119(3) Uani 1 1 d DU
C75 C 0.161(2) 0.589(2) 0.5320(14) 0.104(13) Uani 1 1 d .
C76 C -0.125(2) 0.668(2) 0.4462(19) 0.121(15) Uani 1 1 d .
C77 C -0.118(2) 1.089(2) 0.342(2) 0.130(13) Uani 1 1 d .
C78 C -0.210(3) 1.247(3) 0.118(2) 0.144(4) Uani 1 1 d DU
C79 C -0.082(3) 1.406(2) 0.149(3) 0.16(2) Uani 1 1 d .
H79 H -0.1123 1.4593 0.1194 0.192 Uiso 1 1 calc R
C80 C 0.075(3) 0.849(3) 0.482(2) 0.175(17) Uani 1 1 d .
H80 H 0.0831 0.8633 0.5141 0.210 Uiso 1 1 calc R
C81 C 0.209(2) 0.463(2) 0.1165(16) 0.120(14) Uani 1 1 d .
C82 C 0.283(3) 0.145(2) 0.3430(19) 0.128(12) Uani 1 1 d .
C83 C 0.642(3) 0.080(3) 0.407(2) 0.14(2) Uani 1 1 d .
H83 H 0.6905 0.0310 0.4259 0.169 Uiso 1 1 calc R
C84 C 0.602(2) 0.823(2) 0.057(2) 0.146(19) Uani 1 1 d .
C85 C 0.508(3) 0.604(3) 0.4260(15) 0.122(13) Uani 1 1 d .
C86 C 0.521(2) 0.856(2) 0.276(2) 0.113(13) Uani 1 1 d .
C87 C 0.757(3) 0.611(2) 0.258(2) 0.142(3) Uani 1 1 d DU
C88 C 0.670(2) 0.712(2) 0.155(2) 0.15(2) Uani 1 1 d .
H88 H 0.7187 0.7173 0.1395 0.184 Uiso 1 1 calc R
C89 C 0.684(2) 0.386(2) 0.3022(19) 0.126(17) Uani 1 1 d .
C90 C 0.647(3) 0.547(3) 0.0757(17) 0.135(18) Uani 1 1 d .
C91 C 0.525(3) 0.299(3) 0.150(2) 0.149(19) Uani 1 1 d .
C92 C 0.091(3) 1.349(2) -0.046(2) 0.149(16) Uani 1 1 d .
C93 C -0.031(3) 1.160(3) -0.0453(18) 0.149(15) Uani 1 1 d .
C94 C -0.085(3) 1.394(2) 0.208(3) 0.17(2) Uani 1 1 d .
H94 H -0.1175 1.4380 0.2221 0.205 Uiso 1 1 calc R
C96 C -0.002(2) 0.848(2) 0.4759(15) 0.101(3) Uani 1 1 d DU
F1 F -0.1690(18) 0.694(3) 0.4009(15) 0.288(17) Uani 1 1 d .
F2 F -0.1642(18) 0.668(2) 0.4953(14) 0.225(18) Uani 1 1 d .
F3 F 0.3609(16) 1.1305(18) 0.152(2) 0.235(19) Uani 1 1 d .
F4 F 0.3446(13) 1.2513(14) 0.0871(11) 0.146(7) Uani 1 1 d .
F5 F 0.2942(17) 1.2380(18) 0.1754(12) 0.203(9) Uani 1 1 d .
F6 F 0.2703(16) 0.841(2) 0.4170(14) 0.203(12) Uani 1 1 d .
F7 F 0.246(2) 0.796(2) 0.5147(14) 0.228(14) Uani 1 1 d .
F8 F 0.343(2) 0.1359(15) 0.5569(10) 0.178(11) Uani 1 1 d .
F9 F 0.460(2) 0.132(3) 0.5293(13) 0.25(2) Uani 1 1 d .
F10 F 0.3655(19) 0.2365(16) 0.5444(9) 0.158(10) Uani 1 1 d .
F11 F 0.198(3) 0.5184(19) 0.5331(17) 0.27(2) Uani 1 1 d .
F12 F 0.135(2) 0.587(2) 0.5823(11) 0.229(19) Uani 1 1 d .
F13 F -0.2266(19) 0.948(3) 0.2053(19) 0.261(16) Uani 1 1 d .
F14 F -0.3075(16) 1.0281(19) 0.2467(19) 0.235(15) Uani 1 1 d .
F15 F -0.108(2) 1.1473(17) 0.296(2) 0.250(16) Uani 1 1 d .
F16 F -0.1823(17) 1.1189(15) 0.3634(16) 0.282(10) Uani 1 1 d .
F17 F -0.2142(16) 1.288(2) 0.1517(19) 0.246(15) Uani 1 1 d .
F18 F -0.2313(16) 1.191(2) 0.152(2) 0.27(2) Uani 1 1 d .
F19 F 0.1766(19) 0.5446(18) 0.1022(14) 0.193(14) Uani 1 1 d .
F20 F 0.2181(17) 0.4520(17) 0.0628(11) 0.175(12) Uani 1 1 d .
F21 F 0.1462(15) 0.447(3) 0.1412(13) 0.213(15) Uani 1 1 d .
F22 F 0.3429(18) 0.1091(13) 0.3097(12) 0.164(9) Uani 1 1 d .
F23 F 0.2162(17) 0.1895(17) 0.3070(16) 0.195(11) Uani 1 1 d .
F24 F 0.2737(19) 0.0850(15) 0.3886(13) 0.220(9) Uani 1 1 d .
F25 F 0.5629(15) 0.8969(14) 0.0565(17) 0.191(14) Uani 1 1 d .
F26 F 0.6770(15) 0.8101(15) 0.0399(17) 0.227(16) Uani 1 1 d .
F27 F 0.558(2) 0.827(2) 0.0112(15) 0.223(19) Uani 1 1 d .
F28 F 0.522(2) 0.8994(19) 0.2206(18) 0.289(14) Uani 1 1 d .
F29 F 0.5838(17) 0.8434(17) 0.302(2) 0.249(16) Uani 1 1 d .
F30 F 0.4422(19) 0.587(2) 0.4419(11) 0.188(12) Uani 1 1 d .
F31 F 0.522(3) 0.630(2) 0.4615(13) 0.268(15) Uani 1 1 d .
F32 F 0.0299(18) 1.172(2) -0.0770(12) 0.224(14) Uani 1 1 d .
F33 F -0.029(2) 1.0896(19) -0.0405(13) 0.191(11) Uani 1 1 d .
F34 F -0.0994(19) 1.214(2) -0.0834(12) 0.207(13) Uani 1 1 d .
F35 F 0.016(2) 1.406(2) -0.0476(16) 0.29(3) Uani 1 1 d .
F36 F 0.1354(19) 1.3888(17) -0.0744(13) 0.199(13) Uani 1 1 d .
F37 F 0.094(3) 1.314(2) -0.0850(13) 0.256(15) Uani 1 1 d .
F38 F -0.2668(18) 1.299(3) 0.077(2) 0.27(2) Uani 1 1 d DU
F39 F -0.054(3) 1.0749(17) 0.3764(18) 0.249(16) Uani 1 1 d .
F43 F 0.196(3) 0.908(2) 0.457(2) 0.253(17) Uani 1 1 d .
F44 F 0.664(2) 0.3253(15) 0.3026(15) 0.187(14) Uani 1 1 d .
F45 F 0.6646(16) 0.3837(17) 0.3568(12) 0.167(13) Uani 1 1 d .
F46 F 0.7618(13) 0.3588(18) 0.2980(14) 0.204(17) Uani 1 1 d .
F47 F 0.716(2) 0.491(2) 0.0714(13) 0.27(2) Uani 1 1 d .
F48 F 0.598(3) 0.545(3) 0.0416(15) 0.28(2) Uani 1 1 d .
F49 F 0.652(3) 0.612(2) 0.0437(15) 0.33(2) Uani 1 1 d .
F50 F 0.777(2) 0.534(2) 0.2911(17) 0.221(16) Uani 1 1 d DU
F51 F 0.820(2) 0.608(3) 0.226(2) 0.29(3) Uani 1 1 d .
F52 F 0.754(2) 0.640(2) 0.296(2) 0.306(14) Uani 1 1 d DU
F53 F 0.564(2) 0.342(3) 0.141(2) 0.34(2) Uani 1 1 d .
F54 F 0.517(2) 0.303(2) 0.0928(13) 0.255(19) Uani 1 1 d .
F55 F 0.566(2) 0.226(3) 0.1798(19) 0.34(3) Uani 1 1 d .
F56 F 0.566(2) 0.531(2) 0.4387(16) 0.25(2) Uani 1 1 d .
F57 F 0.463(2) 0.9156(19) 0.284(3) 0.29(2) Uani 1 1 d .
F58 F -0.265(2) 0.907(3) 0.287(3) 0.30(3) Uani 1 1 d .
F59 F -0.092(2) 0.5877(19) 0.462(2) 0.253(18) Uani 1 1 d .
F60 F 0.217(3) 0.612(5) 0.527(3) 0.42(4) Uani 1 1 d .
N1 N 0.3695(11) 0.7599(10) 0.1131(9) 0.055(5) Uani 1 1 d .
N2 N 0.3197(10) 0.7688(9) 0.2290(8) 0.047(4) Uani 1 1 d .
N3 N 0.1890(10) 0.7170(9) 0.3094(8) 0.047(4) Uani 1 1 d .
N4 N 0.0394(11) 0.7315(10) 0.2704(8) 0.051(5) Uani 1 1 d .
N5 N 0.1911(12) 0.4264(11) 0.3279(9) 0.060(5) Uani 1 1 d .
N6 N 0.2992(13) 0.4551(10) 0.3788(8) 0.059(5) Uani 1 1 d .
N7 N 0.4648(12) 0.3670(12) 0.3696(9) 0.066(6) Uani 1 1 d .
N8 N 0.4969(14) 0.2253(13) 0.3517(11) 0.075(7) Uani 1 1 d .
N9 N 0.2172(13) 1.0591(12) 0.0755(12) 0.079(7) Uani 1 1 d .
N10 N 0.2299(13) 1.0152(11) 0.2008(12) 0.073(6) Uani 1 1 d .
N11 N 0.0959(13) 1.1044(13) 0.2516(11) 0.075(6) Uani 1 1 d .
N12 N 0.0091(15) 1.2637(12) 0.1691(14) 0.088(8) Uani 1 1 d .
O1 O 0.2710(10) 0.4174(10) 0.2147(7) 0.065(5) Uani 1 1 d .
O2 O 0.4446(11) 0.3323(11) 0.2301(8) 0.078(6) Uani 1 1 d .
O3 O 0.3159(10) 0.2569(9) 0.3212(8) 0.067(4) Uani 1 1 d .
O4 O 0.3547(10) 0.2836(9) 0.4226(8) 0.066(5) Uani 1 1 d .
O5 O 0.3552(10) 0.4953(9) 0.2524(7) 0.063(4) Uani 1 1 d .
O6 O 0.3925(9) 0.5982(8) 0.2261(7) 0.053(4) Uani 1 1 d .
O7 O 0.4756(10) 0.6370(9) 0.3214(7) 0.062(4) Uani 1 1 d .
O8 O 0.5673(10) 0.5149(10) 0.2654(8) 0.068(5) Uani 1 1 d .
O9 O 0.6183(11) 0.6354(11) 0.2407(9) 0.079(6) Uani 1 1 d .
O10 O 0.5446(11) 0.6078(10) 0.1377(8) 0.072(5) Uani 1 1 d .
O11 O 0.5273(9) 0.7592(10) 0.1287(8) 0.069(5) Uani 1 1 d .
O12 O 0.4718(10) 0.7874(9) 0.2362(8) 0.065(4) Uani 1 1 d .
O13 O 0.0819(10) 1.0038(9) 0.1787(8) 0.066(5) Uani 1 1 d .
O14 O 0.0716(10) 0.8917(9) 0.2440(7) 0.061(4) Uani 1 1 d .
O15 O 0.1374(10) 0.8299(9) 0.3889(7) 0.062(4) Uani 1 1 d .
O16 O -0.0268(11) 0.9612(10) 0.3307(9) 0.082(6) Uani 1 1 d .
O17 O -0.0248(12) 0.8334(11) 0.4325(9) 0.083(3) Uani 1 1 d DU
O18 O 0.1203(10) 0.6818(10) 0.4273(8) 0.070(5) Uani 1 1 d .
O19 O -0.0421(10) 0.7302(10) 0.3852(8) 0.072(5) Uani 1 1 d .
O20 O -0.0995(10) 0.8856(10) 0.2898(9) 0.071(5) Uani 1 1 d .
O21 O 0.1951(11) 1.1778(10) 0.1436(9) 0.073(5) Uani 1 1 d .
O22 O 0.0776(12) 1.2479(10) 0.0429(9) 0.079(6) Uani 1 1 d .
O23 O -0.0607(11) 1.1786(11) 0.1382(11) 0.092(6) Uani 1 1 d .
O24 O 0.0359(12) 1.1247(11) 0.0486(9) 0.083(6) Uani 1 1 d .
C95 C -0.065(3) 0.849(3) 0.530(2) 0.20(3) Uiso 1 1 d D
F61 F -0.140(3) 0.905(3) 0.505(2) 0.27(2) Uiso 1 1 d D
F63 F -0.055(3) 0.890(3) 0.555(3) 0.31(2) Uiso 1 1 d D
F62 F -0.071(3) 0.790(3) 0.568(2) 0.29(2) Uiso 1 1 d D

loop_
_atom_site_aniso_label
_atom_site_aniso_U_11
_atom_site_aniso_U_22
_atom_site_aniso_U_33
_atom_site_aniso_U_23
_atom_site_aniso_U_13
_atom_site_aniso_U_12
Gd1 0.0430(5) 0.0456(4) 0.0525(6) -0.0165(4) 0.0120(4) -0.0246(4)
Gd2 0.0526(5) 0.0554(5) 0.0568(6) -0.0281(4) 0.0208(4) -0.0330(4)
Gd3 0.0592(5) 0.0478(4) 0.0515(6) -0.0184(4) 0.0085(5) -0.0328(4)
Gd4 0.0554(6) 0.0432(5) 0.0753(7) -0.0176(5) 0.0094(5) -0.0266(4)
C1 0.045(10) 0.043(9) 0.050(11) -0.017(8) 0.013(9) -0.019(8)
C2 0.063(12) 0.045(9) 0.042(10) -0.016(8) 0.013(9) -0.028(9)
C3 0.049(10) 0.041(8) 0.062(12) -0.024(8) 0.021(9) -0.024(8)
C4 0.046(10) 0.050(9) 0.077(14) -0.027(9) 0.018(10) -0.028(8)
C5 0.101(19) 0.059(12) 0.056(14) -0.020(10) 0.019(14) -0.031(13)
C6 0.047(10) 0.053(10) 0.053(11) -0.020(8) 0.008(9) -0.025(8)
C7 0.050(11) 0.060(10) 0.059(12) -0.029(9) 0.012(10) -0.027(9)
C8 0.057(11) 0.061(10) 0.058(13) -0.016(9) 0.004(10) -0.040(9)
C9 0.074(14) 0.061(12) 0.054(13) -0.012(10) 0.011(12) -0.032(11)
C10 0.080(13) 0.052(10) 0.056(13) -0.018(9) 0.014(11) -0.039(10)
C11 0.087(16) 0.060(11) 0.057(12) -0.031(9) 0.012(12) -0.034(11)
C12 0.065(14) 0.081(15) 0.084(18) -0.023(13) 0.004(14) -0.038(12)
C13 0.118(17) 0.091(14) 0.067(15) -0.018(12) -0.014(15) -0.074(13)
C14 0.080(15) 0.078(13) 0.060(14) -0.030(11) 0.002(13) -0.037(12)
C15 0.087(17) 0.097(14) 0.066(14) -0.049(11) 0.015(13) -0.042(13)
C16 0.076(16) 0.085(15) 0.085(17) -0.047(13) 0.028(14) -0.033(13)
C17 0.13(2) 0.081(15) 0.079(18) -0.012(13) -0.019(17) -0.065(14)
C18 0.066(13) 0.072(12) 0.070(15) -0.029(11) 0.008(12) -0.035(11)
C19 0.091(15) 0.086(13) 0.072(15) -0.029(12) 0.004(13) -0.057(12)
C20 0.117(19) 0.077(12) 0.063(14) -0.036(11) 0.011(14) -0.055(13)
C21 0.101(15) 0.071(11) 0.079(17) -0.023(11) 0.014(14) -0.065(11)
C22 0.136(18) 0.100(14) 0.074(18) -0.013(13) 0.008(16) -0.095(13)
C23 0.116(18) 0.083(13) 0.059(14) -0.029(11) 0.005(14) -0.060(13)
C24 0.101(18) 0.070(13) 0.11(2) -0.023(14) -0.026(18) -0.047(13)
C25 0.111(18) 0.065(13) 0.081(19) -0.011(12) 0.012(16) -0.058(13)
C26 0.063(14) 0.054(12) 0.13(2) -0.029(13) 0.001(16) -0.030(11)
C27 0.088(17) 0.100(18) 0.069(17) -0.012(14) -0.016(15) -0.049(15)
C28 0.111(19) 0.106(17) 0.054(14) -0.030(12) 0.012(14) -0.065(15)
C29 0.084(15) 0.065(12) 0.058(14) -0.017(10) 0.019(12) -0.038(11)
C30 0.096(16) 0.067(12) 0.081(17) -0.028(11) 0.023(14) -0.053(11)
C31 0.077(18) 0.087(18) 0.070(17) -0.022(14) 0.022(15) -0.018(15)
C32 0.074(15) 0.094(15) 0.087(18) -0.037(13) 0.013(14) -0.050(12)
C33 0.087(15) 0.119(19) 0.09(2) -0.003(16) -0.014(16) -0.073(14)
C34 0.063(14) 0.069(15) 0.10(2) -0.004(14) -0.002(15) -0.032(12)
C35 0.090(18) 0.070(15) 0.11(2) -0.027(15) 0.029(17) -0.035(14)
C36 0.112(17) 0.097(16) 0.09(2) 0.009(14) -0.017(17) -0.080(14)
C37 0.111(19) 0.110(16) 0.095(19) -0.055(14) 0.023(16) -0.070(15)
C38 0.088(15) 0.092(15) 0.083(19) -0.011(13) -0.007(15) -0.061(13)
C39 0.053(14) 0.090(16) 0.12(2) -0.052(15) 0.022(15) -0.027(13)
C40 0.074(18) 0.086(17) 0.17(3) -0.076(18) 0.032(19) -0.019(15)
C41 0.082(16) 0.084(14) 0.116(19) -0.064(13) 0.051(14) -0.044(12)
C42 0.049(12) 0.057(11) 0.17(3) -0.047(14) 0.021(16) -0.032(10)
C43 0.067(15) 0.071(14) 0.18(3) -0.056(17) 0.038(19) -0.037(12)
C44 0.059(16) 0.072(16) 0.17(3) -0.047(18) 0.000(19) -0.019(14)
C45 0.092(19) 0.098(18) 0.10(2) -0.047(15) 0.040(16) -0.040(16)
C46 0.061(15) 0.060(14) 0.089(19) -0.007(13) 0.013(14) -0.017(12)
C47 0.089(16) 0.073(13) 0.057(14) -0.018(11) 0.023(13) -0.045(12)
C48 0.14(2) 0.078(13) 0.088(19) -0.025(13) 0.034(17) -0.078(13)
C49 0.057(15) 0.10(2) 0.11(2) -0.017(18) 0.018(17) -0.021(15)
C50 0.15(2) 0.134(18) 0.065(17) -0.021(14) 0.015(17) -0.111(16)
C51 0.092(18) 0.084(15) 0.11(2) -0.045(14) -0.002(17) -0.045(14)
C52 0.105(17) 0.103(16) 0.076(18) -0.019(14) -0.001(16) -0.071(14)
C53 0.09(2) 0.067(17) 0.10(2) -0.019(15) 0.031(18) -0.011(16)
C54 0.090(17) 0.094(16) 0.10(2) -0.045(14) 0.031(16) -0.052(14)
C55 0.094(19) 0.13(2) 0.14(3) -0.071(19) 0.050(19) -0.068(17)
C56 0.100(18) 0.119(19) 0.18(3) -0.09(2) 0.08(2) -0.072(16)
C57 0.101(18) 0.096(15) 0.11(2) -0.059(14) 0.027(17) -0.059(14)
C58 0.11(2) 0.13(2) 0.09(2) -0.034(18) -0.014(19) -0.064(19)
C59 0.078(19) 0.09(2) 0.14(3) -0.01(2) -0.02(2) -0.040(16)
C60 0.15(2) 0.15(2) 0.11(3) -0.034(18) 0.02(2) -0.122(17)
C61 0.09(2) 0.059(16) 0.18(4) -0.043(19) 0.02(2) -0.018(16)
C62 0.14(3) 0.14(2) 0.20(3) -0.12(2) 0.06(2) -0.08(2)
C63 0.18(2) 0.28(3) 0.084(19) -0.092(18) 0.057(18) -0.19(2)
C64 0.20(2) 0.23(2) 0.056(15) -0.063(15) 0.023(17) -0.174(18)
C65 0.066(19) 0.14(2) 0.22(4) -0.12(2) 0.02(2) -0.030(19)
C66 0.062(15) 0.080(18) 0.15(3) 0.001(18) 0.030(18) -0.034(14)
C67 0.064(17) 0.089(19) 0.18(4) -0.05(2) 0.00(2) -0.029(16)
C68 0.33(3) 0.20(2) 0.075(19) -0.067(16) 0.07(2) -0.22(2)
C69 0.073(16) 0.12(2) 0.11(2) -0.034(19) 0.006(18) -0.055(16)
C70 0.09(2) 0.09(2) 0.17(4) -0.01(2) -0.01(2) -0.033(19)
C71 0.11(2) 0.055(16) 0.15(3) -0.018(18) 0.03(2) -0.025(17)
C72 0.13(3) 0.089(19) 0.08(2) -0.006(17) 0.00(2) -0.048(19)
C73 0.121(3) 0.121(3) 0.121(3) -0.044(2) 0.008(2) -0.053(2)
C74 0.119(4) 0.119(4) 0.119(4) -0.044(3) 0.008(3) -0.052(3)
C75 0.12(3) 0.10(2) 0.046(16) -0.002(15) -0.007(17) -0.03(2)
C76 0.11(2) 0.13(2) 0.10(3) 0.00(2) 0.03(2) -0.078(18)
C77 0.10(2) 0.117(17) 0.23(3) -0.125(19) 0.07(2) -0.057(17)
C78 0.143(4) 0.143(4) 0.144(4) -0.053(3) 0.009(3) -0.063(3)
C79 0.14(3) 0.072(18) 0.27(5) -0.08(3) 0.05(4) -0.04(2)
C80 0.18(3) 0.27(4) 0.17(4) -0.12(3) 0.04(3) -0.16(3)
C81 0.10(2) 0.15(2) 0.10(2) -0.078(18) -0.014(19) -0.02(2)
C82 0.21(3) 0.117(16) 0.13(3) -0.055(17) 0.05(2) -0.133(16)
C83 0.08(2) 0.11(3) 0.16(4) -0.01(3) 0.01(3) -0.02(2)
C84 0.11(2) 0.10(2) 0.20(4) -0.04(2) 0.10(2) -0.056(18)
C85 0.16(3) 0.15(3) 0.057(18) 0.000(17) -0.04(2) -0.09(2)
C86 0.12(2) 0.088(17) 0.15(3) -0.033(19) -0.01(2) -0.064(16)
C87 0.142(3) 0.143(3) 0.142(3) -0.052(2) 0.009(2) -0.063(2)
C88 0.087(19) 0.12(3) 0.22(5) -0.01(3) 0.04(3) -0.068(18)
C89 0.08(2) 0.09(2) 0.11(3) 0.01(2) 0.04(2) -0.003(18)
C90 0.15(3) 0.13(3) 0.09(2) -0.050(19) 0.06(2) -0.03(3)
C91 0.14(3) 0.18(4) 0.12(3) -0.08(3) 0.05(3) -0.06(3)
C92 0.18(3) 0.12(2) 0.13(3) 0.04(2) -0.06(3) -0.11(2)
C93 0.19(3) 0.22(3) 0.07(2) 0.00(2) -0.02(2) -0.16(2)
C94 0.12(3) 0.12(2) 0.32(5) -0.15(3) 0.07(3) -0.05(2)
C96 0.102(4) 0.102(4) 0.100(4) -0.039(3) 0.005(3) -0.044(3)
F1 0.235(17) 0.48(3) 0.15(2) 0.07(2) -0.038(19) -0.296(19)
F2 0.168(19) 0.28(3) 0.16(2) -0.05(2) 0.110(17) -0.10(2)
F3 0.124(15) 0.144(19) 0.38(5) 0.01(2) -0.10(2) -0.075(14)
F4 0.168(12) 0.214(14) 0.132(16) -0.055(12) 0.028(13) -0.157(11)
F5 0.318(18) 0.337(19) 0.103(16) -0.064(14) 0.022(16) -0.282(15)
F6 0.156(15) 0.38(3) 0.17(2) -0.13(2) 0.045(16) -0.182(18)
F7 0.26(2) 0.29(3) 0.14(2) 0.03(2) -0.07(2) -0.19(2)
F8 0.31(3) 0.154(16) 0.078(13) -0.003(12) 0.035(17) -0.142(17)
F9 0.15(2) 0.34(5) 0.103(19) -0.03(2) -0.033(18) 0.00(3)
F10 0.27(2) 0.167(16) 0.064(11) -0.020(11) -0.005(14) -0.130(17)
F11 0.42(6) 0.11(2) 0.19(3) -0.021(19) -0.11(3) -0.04(3)
F12 0.25(3) 0.29(4) 0.068(15) -0.037(18) 0.028(18) -0.08(3)
F13 0.110(19) 0.41(3) 0.32(3) -0.26(3) -0.02(2) -0.05(2)
F14 0.084(15) 0.23(2) 0.37(4) -0.19(2) -0.06(2) 0.028(17)
F15 0.31(3) 0.187(17) 0.37(4) -0.17(2) 0.16(3) -0.177(18)
F16 0.213(18) 0.320(14) 0.56(3) -0.387(15) 0.252(18) -0.192(14)
F17 0.094(16) 0.29(2) 0.42(4) -0.26(2) 0.05(2) -0.035(18)
F18 0.115(16) 0.17(2) 0.45(5) -0.08(3) 0.14(2) -0.051(17)
F19 0.16(2) 0.16(2) 0.18(2) -0.071(18) -0.061(19) 0.021(19)
F20 0.15(2) 0.24(2) 0.103(14) -0.094(14) -0.018(14) -0.029(19)
F21 0.107(14) 0.40(4) 0.13(2) -0.07(2) -0.010(15) -0.131(19)
F22 0.25(2) 0.153(12) 0.175(18) -0.106(12) 0.063(17) -0.133(14)
F23 0.219(18) 0.215(16) 0.26(3) -0.107(18) -0.01(2) -0.158(15)
F24 0.44(2) 0.226(13) 0.160(19) -0.093(12) 0.104(19) -0.286(13)
F25 0.136(16) 0.086(12) 0.31(3) -0.045(16) 0.093(19) -0.057(12)
F26 0.146(14) 0.132(16) 0.34(3) -0.045(18) 0.153(18) -0.079(13)
F27 0.24(3) 0.23(3) 0.13(2) 0.00(2) 0.06(2) -0.11(3)
F28 0.55(3) 0.293(18) 0.20(3) -0.041(19) 0.00(3) -0.363(17)
F29 0.214(16) 0.184(17) 0.37(4) -0.01(2) -0.15(2) -0.140(14)
F30 0.21(2) 0.27(3) 0.082(15) -0.011(16) 0.013(16) -0.16(2)
F31 0.49(4) 0.31(3) 0.101(17) -0.023(18) -0.08(2) -0.27(3)
F32 0.204(18) 0.44(4) 0.089(16) -0.050(19) 0.026(16) -0.23(2)
F33 0.26(3) 0.26(2) 0.147(18) -0.119(16) 0.032(19) -0.15(2)
F34 0.22(2) 0.28(3) 0.102(17) 0.038(17) -0.055(17) -0.17(2)
F35 0.19(3) 0.24(4) 0.17(3) 0.09(3) -0.03(2) 0.02(3)
F36 0.24(2) 0.175(18) 0.15(2) 0.049(16) -0.02(2) -0.145(17)
F37 0.43(4) 0.30(3) 0.100(18) 0.020(18) -0.08(2) -0.26(3)
F38 0.085(15) 0.25(4) 0.33(3) -0.09(3) -0.046(15) 0.03(2)
F39 0.25(3) 0.191(16) 0.35(3) -0.205(18) -0.05(3) -0.03(2)
F43 0.32(4) 0.21(2) 0.29(4) -0.12(3) -0.03(3) -0.14(3)
F44 0.22(3) 0.087(14) 0.21(3) -0.017(16) 0.03(2) -0.063(16)
F45 0.129(18) 0.15(2) 0.120(19) 0.009(16) -0.003(16) -0.029(16)
F46 0.064(12) 0.18(2) 0.20(3) 0.04(2) 0.003(15) -0.006(15)
F47 0.23(3) 0.23(3) 0.14(2) -0.069(19) 0.08(2) 0.06(3)
F48 0.27(4) 0.48(4) 0.14(2) -0.19(2) 0.06(2) -0.17(4)
F49 0.58(5) 0.20(3) 0.18(2) -0.090(19) 0.25(3) -0.20(3)
F50 0.16(2) 0.166(9) 0.23(3) 0.027(18) -0.07(2) -0.052(17)
F51 0.15(2) 0.40(5) 0.26(4) -0.02(4) 0.01(3) -0.15(3)
F52 0.18(3) 0.307(14) 0.445(17) -0.283(12) -0.12(3) 0.03(3)
F53 0.21(2) 0.48(4) 0.53(5) -0.36(4) 0.26(3) -0.23(2)
F54 0.15(2) 0.41(3) 0.160(18) -0.19(2) 0.057(17) -0.03(3)
F55 0.23(3) 0.24(4) 0.22(3) -0.03(3) 0.08(3) 0.11(3)
F56 0.21(3) 0.18(3) 0.18(3) 0.05(2) 0.01(3) -0.03(3)
F57 0.20(3) 0.177(18) 0.58(6) -0.23(3) 0.05(4) -0.08(2)
F58 0.20(2) 0.31(3) 0.38(6) 0.02(4) -0.10(3) -0.19(2)
F59 0.30(3) 0.181(19) 0.35(5) -0.11(2) 0.11(3) -0.177(19)
F60 0.26(3) 0.82(9) 0.31(6) -0.20(6) 0.04(4) -0.36(4)
N1 0.055(9) 0.049(8) 0.060(11) -0.015(7) 0.011(9) -0.029(7)
N2 0.042(8) 0.044(7) 0.062(10) -0.020(7) 0.009(8) -0.025(6)
N3 0.052(9) 0.047(8) 0.046(9) -0.018(7) 0.017(7) -0.028(7)
N4 0.051(9) 0.053(8) 0.057(10) -0.020(7) 0.013(8) -0.031(7)
N5 0.060(10) 0.055(9) 0.062(11) -0.015(8) 0.003(9) -0.028(8)
N6 0.089(12) 0.044(8) 0.045(10) -0.010(7) 0.002(10) -0.036(8)
N7 0.073(10) 0.083(11) 0.055(11) -0.012(9) 0.003(9) -0.055(9)
N8 0.071(12) 0.061(11) 0.086(15) -0.023(10) 0.016(12) -0.029(10)
N9 0.069(11) 0.073(10) 0.116(17) -0.046(11) 0.028(12) -0.044(9)
N10 0.068(11) 0.056(9) 0.106(16) -0.026(10) 0.004(12) -0.040(8)
N11 0.078(11) 0.081(11) 0.093(14) -0.039(10) 0.016(11) -0.055(9)
N12 0.077(13) 0.054(10) 0.14(2) -0.039(12) 0.017(14) -0.031(10)
O1 0.069(9) 0.079(8) 0.059(9) -0.034(7) 0.008(8) -0.036(7)
O2 0.073(10) 0.092(11) 0.068(10) -0.036(8) 0.017(9) -0.031(9)
O3 0.085(9) 0.063(7) 0.072(10) -0.028(7) 0.013(8) -0.048(7)
O4 0.084(9) 0.059(7) 0.062(9) -0.016(7) 0.010(8) -0.045(7)
O5 0.081(9) 0.065(7) 0.061(9) -0.021(6) 0.013(8) -0.051(7)
O6 0.056(7) 0.051(6) 0.064(8) -0.026(6) 0.014(7) -0.033(6)
O7 0.065(8) 0.071(8) 0.059(9) -0.022(7) 0.001(8) -0.038(7)
O8 0.056(9) 0.059(8) 0.071(10) -0.015(7) 0.014(8) -0.019(7)
O9 0.053(9) 0.082(10) 0.100(13) -0.027(9) 0.010(9) -0.034(8)
O10 0.073(10) 0.055(8) 0.070(10) -0.023(7) 0.019(9) -0.015(8)
O11 0.056(8) 0.072(8) 0.080(11) -0.021(8) 0.025(8) -0.040(7)
O12 0.060(8) 0.071(8) 0.081(11) -0.034(7) 0.009(8) -0.038(7)
O13 0.067(8) 0.055(7) 0.082(11) -0.013(7) 0.003(8) -0.040(7)
O14 0.065(8) 0.050(7) 0.067(9) -0.018(6) 0.020(7) -0.032(6)
O15 0.074(8) 0.085(8) 0.056(8) -0.038(6) 0.020(7) -0.052(7)
O16 0.070(10) 0.072(9) 0.117(13) -0.054(9) 0.033(10) -0.034(8)
O17 0.082(4) 0.083(4) 0.084(4) -0.030(3) 0.009(3) -0.037(3)
O18 0.077(9) 0.081(9) 0.055(9) -0.018(7) 0.028(8) -0.047(8)
O19 0.077(9) 0.091(9) 0.066(10) -0.032(8) 0.028(8) -0.056(8)
O20 0.056(9) 0.064(8) 0.096(12) -0.036(8) 0.016(8) -0.026(7)
O21 0.083(10) 0.063(8) 0.084(11) -0.019(8) 0.008(9) -0.047(7)
O22 0.083(11) 0.058(9) 0.086(12) -0.007(8) -0.007(10) -0.037(8)
O23 0.054(9) 0.083(10) 0.149(17) -0.059(11) 0.012(11) -0.027(8)
O24 0.086(11) 0.086(10) 0.076(12) -0.010(9) 0.000(10) -0.051(9)

loop_
_atom_type_symbol
_atom_type_description
_atom_type_scat_dispersion_real
_atom_type_scat_dispersion_imag
_atom_type_scat_source
C C 0.0033 0.0016 'International Tables Vol C Tables 4.2.6.8 and 6.1.1.4'
H H 0.0000 0.0000 'International Tables Vol C Tables 4.2.6.8 and 6.1.1.4'
F F 0.0171 0.0103 'International Tables Vol C Tables 4.2.6.8 and 6.1.1.4'
Gd Gd -0.1653 3.9035 'International Tables Vol C Tables 4.2.6.8 and 6.1.1.4'
N N 0.0061 0.0033 'International Tables Vol C Tables 4.2.6.8 and 6.1.1.4'
O O 0.0106 0.0060 'International Tables Vol C Tables 4.2.6.8 and 6.1.1.4'

loop_
_geom_angle_atom_site_label_1
_geom_angle_atom_site_label_2
_geom_angle_atom_site_label_3
_geom_angle
O6 Gd1 O10 86.2(6)
O6 Gd1 O7 87.3(6)
O10 Gd1 O7 141.2(5)
O6 Gd1 O9 138.0(5)
O10 Gd1 O9 83.1(7)
O7 Gd1 O9 76.5(6)
O6 Gd1 O11 140.7(6)
O10 Gd1 O11 68.7(6)
O7 Gd1 O11 131.1(6)
O9 Gd1 O11 70.3(6)
O6 Gd1 O8 71.6(5)
O10 Gd1 O8 69.6(5)
O7 Gd1 O8 72.0(6)
O9 Gd1 O8 66.6(6)
O11 Gd1 O8 122.2(5)
O6 Gd1 O12 137.9(5)
O10 Gd1 O12 133.6(6)
O7 Gd1 O12 69.6(6)
O9 Gd1 O12 71.6(6)
O11 Gd1 O12 66.4(6)
O8 Gd1 O12 128.2(6)
O6 Gd1 N1 76.9(5)
O10 Gd1 N1 76.2(6)
O7 Gd1 N1 138.8(5)
O9 Gd1 N1 138.0(6)
O11 Gd1 N1 68.2(6)
O8 Gd1 N1 134.3(6)
O12 Gd1 N1 97.3(6)
O6 Gd1 N2 72.3(5)
O10 Gd1 N2 137.0(6)
O7 Gd1 N2 75.8(5)
O9 Gd1 N2 136.9(6)
O11 Gd1 N2 105.8(5)
O8 Gd1 N2 132.0(5)
O12 Gd1 N2 68.2(5)
N1 Gd1 N2 63.2(6)
O14 Gd2 O20 82.9(6)
O14 Gd2 O15 87.1(6)
O20 Gd2 O15 141.8(6)
O14 Gd2 O17 137.0(6)
O20 Gd2 O17 87.9(6)
O15 Gd2 O17 74.7(6)
O14 Gd2 O18 135.5(5)
O20 Gd2 O18 137.6(6)
O15 Gd2 O18 70.2(6)
O17 Gd2 O18 74.1(6)
O14 Gd2 O19 142.5(6)
O20 Gd2 O19 69.4(6)
O15 Gd2 O19 130.3(6)
O17 Gd2 O19 68.6(7)
O18 Gd2 O19 68.3(6)
O14 Gd2 O16 71.3(6)
O20 Gd2 O16 69.3(6)
O15 Gd2 O16 72.5(6)
O17 Gd2 O16 66.2(6)
O18 Gd2 O16 131.0(7)
O19 Gd2 O16 118.4(6)
O14 Gd2 N4 80.2(6)
O20 Gd2 N4 74.7(6)
O15 Gd2 N4 139.5(5)
O17 Gd2 N4 137.1(6)
O18 Gd2 N4 92.7(6)
O19 Gd2 N4 68.5(6)
O16 Gd2 N4 136.1(6)
O14 Gd2 N3 71.1(5)
O20 Gd2 N3 133.1(6)
O15 Gd2 N3 76.4(6)
O17 Gd2 N3 137.2(6)
O18 Gd2 N3 66.7(5)
O19 Gd2 N3 109.9(5)
O16 Gd2 N3 131.7(6)
N4 Gd2 N3 63.1(6)
O5 Gd3 O2 79.4(6)
O5 Gd3 O3 151.1(6)
O2 Gd3 O3 89.1(7)
O5 Gd3 O1 75.6(6)
O2 Gd3 O1 69.6(6)
O3 Gd3 O1 75.6(6)
O5 Gd3 O4 135.7(6)
O2 Gd3 O4 132.3(5)
O3 Gd3 O4 70.4(6)
O1 Gd3 O4 137.8(6)
O5 Gd3 N7 76.0(6)
O2 Gd3 N7 94.8(7)
O3 Gd3 N7 131.8(6)
O1 Gd3 N7 149.6(6)
O4 Gd3 N7 72.0(6)
O5 Gd3 N6 72.1(6)
O2 Gd3 N6 147.3(7)
O3 Gd3 N6 123.6(6)
O1 Gd3 N6 116.7(6)
O4 Gd3 N6 66.6(5)
N7 Gd3 N6 63.3(7)
O5 Gd3 N5 96.1(6)
O2 Gd3 N5 137.8(7)
O3 Gd3 N5 74.8(6)
O1 Gd3 N5 68.6(6)
O4 Gd3 N5 78.9(6)
N7 Gd3 N5 125.2(7)
N6 Gd3 N5 62.8(7)
O5 Gd3 N8 121.7(6)
O2 Gd3 N8 65.6(6)
O3 Gd3 N8 75.5(7)
O1 Gd3 N8 126.3(7)
O4 Gd3 N8 67.7(6)
N7 Gd3 N8 62.9(7)
N6 Gd3 N8 117.0(7)
N5 Gd3 N8 141.0(6)
O13 Gd4 O22 146.8(7)
O13 Gd4 O24 77.2(6)
O22 Gd4 O24 69.7(7)
O13 Gd4 O23 78.9(6)
O22 Gd4 O23 92.4(7)
O24 Gd4 O23 69.3(7)
O13 Gd4 O21 135.3(5)
O22 Gd4 O21 70.4(6)
O24 Gd4 O21 132.0(6)
O23 Gd4 O21 137.7(6)
O13 Gd4 N11 79.3(7)
O22 Gd4 N11 132.9(7)
O24 Gd4 N11 150.2(7)
O23 Gd4 N11 88.2(7)
O21 Gd4 N11 77.9(7)
O13 Gd4 N10 70.8(6)
O22 Gd4 N10 126.3(7)
O24 Gd4 N10 124.3(7)
O23 Gd4 N10 141.1(7)
O21 Gd4 N10 64.6(6)
N11 Gd4 N10 63.0(7)
O13 Gd4 N9 87.3(6)
O22 Gd4 N9 79.1(7)
O24 Gd4 N9 71.3(7)
O23 Gd4 N9 140.2(8)
O21 Gd4 N9 75.9(7)
N11 Gd4 N9 125.8(7)
N10 Gd4 N9 62.9(8)
O13 Gd4 N12 127.2(7)
O22 Gd4 N12 74.9(7)
O24 Gd4 N12 119.9(7)
O23 Gd4 N12 65.4(8)
O21 Gd4 N12 72.7(7)
N11 Gd4 N12 62.7(7)
N10 Gd4 N12 115.8(8)
N9 Gd4 N12 144.4(7)
N3 C1 C2 122.2(18)
N3 C1 H1 118.9
C2 C1 H1 118.9
N4 C2 C11 122(2)
N4 C2 C1 117(2)
C11 C2 C1 121(2)
O14 C3 O13 123(2)
O14 C3 C38 119(2)
O13 C3 C38 118.3(19)
N2 C4 C8 122.2(18)
N2 C4 H4 118.9
C8 C4 H4 118.9
N6 C5 C9 121(2)
N6 C5 H5 119.5
C9 C5 H5 119.5
N3 C6 C7 110.4(16)
N3 C6 H6A 109.6
C7 C6 H6A 109.6
N3 C6 H6B 109.6
C7 C6 H6B 109.6
H6A C6 H6B 108.1
N2 C7 C6 110.9(19)
N2 C7 H7A 109.5
C6 C7 H7A 109.5
N2 C7 H7B 109.5
C6 C7 H7B 109.5
H7A C7 H7B 108.0
N1 C8 C12 122(2)
N1 C8 C4 117.3(19)
C12 C8 C4 121(2)
N5 C9 C31 123(3)
N5 C9 C5 116(2)
C31 C9 C5 121(3)
O6 C10 O5 123(2)
O6 C10 C68 118(2)
O5 C10 C68 119(3)
C2 C11 C20 120(2)
C2 C11 H11 120.2
C20 C11 H11 120.2
C27 C12 C8 121(2)
C27 C12 H12 119.7
C8 C12 H12 119.7
N7 C13 C23 107(2)
N7 C13 H13A 110.3
C23 C13 H13A 110.3
N7 C13 H13B 110.3
C23 C13 H13B 110.3
H13A C13 H13B 108.6
O1 C14 C15 131(2)
O1 C14 C81 113(2)
C15 C14 C81 116(2)
C16 C15 C14 119(2)
C16 C15 H15 120.3
C14 C15 H15 120.3
O2 C16 C15 126(3)
O2 C16 C91 113(3)
C15 C16 C91 120(3)
N11 C17 C24 107(2)
N11 C17 H17A 110.3
C24 C17 H17A 110.3
N11 C17 H17B 110.3
C24 C17 H17B 110.3
H17A C17 H17B 108.5
N4 C18 C19 124(2)
N4 C18 H18 117.8
C19 C18 H18 117.8
C20 C19 C18 117(3)
C20 C19 H19 121.3
C18 C19 H19 121.3
C19 C20 C11 119(3)
C19 C20 H20 120.3
C11 C20 H20 120.3
O21 C21 C22 128(3)
O21 C21 C60 112(2)
C22 C21 C60 120(3)
C25 C22 C21 122(3)
C25 C22 H22 119.2
C21 C22 H22 119.2
N6 C23 C13 111(2)
N6 C23 H23A 109.5
C13 C23 H23A 109.5
N6 C23 H23B 109.5
C13 C23 H23B 109.5
H23A C23 H23B 108.1
N10 C24 C17 110(2)
N10 C24 H24A 109.7
C17 C24 H24A 109.7
N10 C24 H24B 109.7
C17 C24 H24B 109.7
H24A C24 H24B 108.2
O22 C25 C22 128(3)
O22 C25 C92 115(3)
C22 C25 C92 117(3)
N10 C26 C42 119(2)
N10 C26 H26 120.3
C42 C26 H26 120.3
C28 C27 C12 118(3)
C28 C27 H27 121.2
C12 C27 H27 121.2
C27 C28 C29 120(3)
C27 C28 H28 119.9
C29 C28 H28 119.9
N1 C29 C28 122(2)
N1 C29 H29 118.9
C28 C29 H29 118.9
O3 C30 C48 128(3)
O3 C30 C82 112(3)
C48 C30 C82 120(3)
C9 C31 C49 120(3)
C9 C31 H31 120.2
C49 C31 H31 120.2
N5 C32 C69 122(3)
N5 C32 H32 119.0
C69 C32 H32 119.0
N7 C33 C34 121(3)
N7 C33 H33 119.7
C34 C33 H33 119.7
N8 C34 C70 122(4)
N8 C34 C33 116(2)
C70 C34 C33 122(4)
N8 C35 C71 123(4)
N8 C35 H35 118.5
C71 C35 H35 118.5
O24 C36 C59 129(4)
O24 C36 C93 113(3)
C59 C36 C93 117(3)
N11 C37 C57 122(3)
N11 C37 H37 119.2
C57 C37 H37 119.2
C3 C38 H38A 109.5
C3 C38 H38B 109.5
H38A C38 H38B 109.5
C3 C38 H38C 109.5
H38A C38 H38C 109.5
H38B C38 H38C 109.5
O20 C39 C40 127(3)
O20 C39 C65 114(3)
C40 C39 C65 118(3)
C39 C40 C41 121(3)
C39 C40 H40 119.3
C41 C40 H40 119.3
O16 C41 C40 127(3)
O16 C41 C77 118(3)
C40 C41 C77 115(3)
N9 C42 C43 122(3)
N9 C42 C26 117(3)
C43 C42 C26 120(3)
C56 C43 C42 118(3)
C56 C43 H43 121.2
C42 C43 H43 121.2
O23 C44 C59 129(3)
O23 C44 C78 115(4)
C59 C44 C78 116(3)
O10 C45 C53 127(3)
O10 C45 C90 117(3)
C53 C45 C90 116(3)
O8 C46 C53 128(2)
O8 C46 C89 116(3)
C53 C46 C89 116(3)
O4 C47 C48 127(3)
O4 C47 C72 115(3)
C48 C47 C72 118(3)
C30 C48 C47 122(2)
C30 C48 H48 118.8
C47 C48 H48 118.8
C69 C49 C31 116(3)
C69 C49 H49 121.8
C31 C49 H49 121.8
O19 C50 C76 121(3)
O19 C50 C73 114(3)
C76 C50 C73 119(3)
O12 C51 C58 124(3)
O12 C51 C86 120(3)
C58 C51 C86 115(3)
O7 C52 C58 129(3)
O7 C52 C85 115(3)
C58 C52 C85 115(3)
C46 C53 C45 120(3)
C46 C53 H53 119.8
C45 C53 H53 119.8
N9 C54 C55 122(3)
N9 C54 H54 118.8
C55 C54 H54 118.8
C56 C55 C54 120(4)
C56 C55 H55 120.2
C54 C55 H55 120.2
C55 C56 C43 120(3)
C55 C56 H56 120.2
C43 C56 H56 120.2
N12 C57 C62 118(3)
N12 C57 C37 117(3)
C62 C57 C37 125(3)
C52 C58 C51 122(3)
C52 C58 H58 118.9
C51 C58 H58 118.9
C44 C59 C36 119(3)
C44 C59 H59 120.5
C36 C59 H59 120.5
F3 C60 F5 109(4)
F3 C60 F4 110(3)
F5 C60 F4 105(3)
F3 C60 C21 111(3)
F5 C60 C21 109(3)
F4 C60 C21 112(3)
N12 C61 C79 121(4)
N12 C61 H61 119.5
C79 C61 H61 119.5
C94 C62 C57 122(4)
C94 C62 H62 118.9
C57 C62 H62 118.9
O15 C63 C64 121(3)
O15 C63 C80 125(4)
C64 C63 C80 111(3)
F7 C64 F6 121(4)
F7 C64 F43 96(3)
F6 C64 F43 91(4)
F7 C64 C63 119(3)
F6 C64 C63 115(3)
F43 C64 C63 108(4)
F13 C65 F14 113(4)
F13 C65 F58 101(5)
F14 C65 F58 100(4)
F13 C65 C39 114(3)
F14 C65 C39 117(4)
F58 C65 C39 110(4)
O11 C66 C88 129(3)
O11 C66 C84 118(3)
C88 C66 C84 113(3)
O9 C67 C88 125(4)
O9 C67 C87 117(4)
C88 C67 C87 118(3)
C10 C68 H68A 109.5
C10 C68 H68B 109.5
H68A C68 H68B 109.5
C10 C68 H68C 109.5
H68A C68 H68C 109.5
H68B C68 H68C 109.5
C49 C69 C32 122(4)
C49 C69 H69 118.9
C32 C69 H69 118.9
C83 C70 C34 121(4)
C83 C70 H70 119.6
C34 C70 H70 119.6
C83 C71 C35 118(4)
C83 C71 H71 120.9
C35 C71 H71 120.9
F9 C72 F8 106(3)
F9 C72 F10 105(4)
F8 C72 F10 103(3)
F9 C72 C47 111(3)
F8 C72 C47 116(4)
F10 C72 C47 114(3)
C74 C73 C50 127(3)
C74 C73 H73 116.5
C50 C73 H73 116.5
O18 C74 C73 122(4)
O18 C74 C75 126(4)
C73 C74 C75 111(3)
F12 C75 F11 108(4)
F12 C75 F60 105(5)
F11 C75 F60 105(5)
F12 C75 C74 120(4)
F11 C75 C74 112(4)
F60 C75 C74 106(4)
F1 C76 F2 114(4)
F1 C76 F59 104(5)
F2 C76 F59 95(3)
F1 C76 C50 114(3)
F2 C76 C50 117(4)
F59 C76 C50 108(3)
F16 C77 F15 109(3)
F16 C77 F39 111(4)
F15 C77 F39 93(4)
F16 C77 C41 119(4)
F15 C77 C41 111(4)
F39 C77 C41 112(3)
F38 C78 F18 108(5)
F38 C78 F17 103(4)
F18 C78 F17 106(5)
F38 C78 C44 117(4)
F18 C78 C44 112(4)
F17 C78 C44 110(4)
C94 C79 C61 121(4)
C94 C79 H79 119.4
C61 C79 H79 119.4
C96 C80 C63 124(4)
C96 C80 H80 118.1
C63 C80 H80 118.1
F21 C81 F20 106(4)
F21 C81 F19 102(3)
F20 C81 F19 106(3)
F21 C81 C14 112(3)
F20 C81 C14 117(3)
F19 C81 C14 112(3)
F23 C82 F24 108(3)
F23 C82 F22 105(4)
F24 C82 F22 106(3)
F23 C82 C30 114(3)
F24 C82 C30 113(3)
F22 C82 C30 109(3)
C70 C83 C71 119(4)
C70 C83 H83 120.7
C71 C83 H83 120.7
F25 C84 F26 109(4)
F25 C84 F27 102(4)
F26 C84 F27 108(4)
F25 C84 C66 112(4)
F26 C84 C66 116(3)
F27 C84 C66 109(4)
F31 C85 F56 105(4)
F31 C85 F30 111(4)
F56 C85 F30 100(4)
F31 C85 C52 115(4)
F56 C85 C52 112(4)
F30 C85 C52 112(3)
F29 C86 F57 107(4)
F29 C86 F28 106(4)
F57 C86 F28 91(4)
F29 C86 C51 121(3)
F57 C86 C51 116(4)
F28 C86 C51 112(4)
F52 C87 F50 103(4)
F52 C87 F51 109(6)
F50 C87 F51 103(4)
F52 C87 C67 113(4)
F50 C87 C67 114(4)
F51 C87 C67 113(4)
C66 C88 C67 121(3)
C66 C88 H88 119.4
C67 C88 H88 119.4
F46 C89 F45 111(4)
F46 C89 F44 106(4)
F45 C89 F44 99(3)
F46 C89 C46 115(3)
F45 C89 C46 115(3)
F44 C89 C46 109(4)
F49 C90 F47 104(4)
F49 C90 F48 102(4)
F47 C90 F48 102(4)
F49 C90 C45 114(4)
F47 C90 C45 121(3)
F48 C90 C45 111(4)
F55 C91 F53 113(5)
F55 C91 F54 105(5)
F53 C91 F54 102(5)
F55 C91 C16 113(4)
F53 C91 C16 110(4)
F54 C91 C16 112(4)
F35 C92 F36 106(4)
F35 C92 F37 110(4)
F36 C92 F37 101(4)
F35 C92 C25 110(4)
F36 C92 C25 118(4)
F37 C92 C25 113(3)
F32 C93 F33 111(5)
F32 C93 F34 104(3)
F33 C93 F34 101(4)
F32 C93 C36 112(4)
F33 C93 C36 112(3)
F34 C93 C36 116(4)
C79 C94 C62 117(4)
C79 C94 H94 121.4
C62 C94 H94 121.3
O17 C96 C80 126(4)
O17 C96 C95 111(4)
C80 C96 C95 122(4)
C86 F28 F57 44(2)
C86 F57 F28 45(3)
C29 N1 C8 118(2)
C29 N1 Gd1 123.1(15)
C8 N1 Gd1 119.0(15)
C4 N2 C7 116.5(17)
C4 N2 Gd1 118.3(14)
C7 N2 Gd1 125.2(12)
C1 N3 C6 116.6(17)
C1 N3 Gd2 118.4(14)
C6 N3 Gd2 124.9(13)
C18 N4 C2 117(2)
C18 N4 Gd2 123.7(15)
C2 N4 Gd2 119.0(15)
C32 N5 C9 117(2)
C32 N5 Gd3 124.2(17)
C9 N5 Gd3 119.0(17)
C5 N6 C23 118(2)
C5 N6 Gd3 120.9(19)
C23 N6 Gd3 120.6(15)
C33 N7 C13 120(3)
C33 N7 Gd3 122(2)
C13 N7 Gd3 117.2(15)
C35 N8 C34 118(2)
C35 N8 Gd3 125(2)
C34 N8 Gd3 117.5(18)
C54 N9 C42 119(3)
C54 N9 Gd4 122.9(17)
C42 N9 Gd4 119(2)
C26 N10 C24 119(2)
C26 N10 Gd4 122(2)
C24 N10 Gd4 119.2(16)
C37 N11 C17 120(3)
C37 N11 Gd4 121.7(19)
C17 N11 Gd4 117.7(19)
C61 N12 C57 120(3)
C61 N12 Gd4 123(3)
C57 N12 Gd4 116.6(17)
C14 O1 Gd3 134.2(16)
C16 O2 Gd3 139.2(18)
C30 O3 Gd3 135.9(19)
C47 O4 Gd3 134.7(18)
C10 O5 Gd3 158.4(15)
C10 O6 Gd1 147.1(15)
C52 O7 Gd1 133.7(18)
C46 O8 Gd1 131.8(17)
C67 O9 Gd1 138(2)
C45 O10 Gd1 135(2)
C66 O11 Gd1 134.4(19)
C51 O12 Gd1 130.6(16)
C3 O13 Gd4 156.3(13)
C3 O14 Gd2 147.0(14)
C63 O15 Gd2 134(2)
C41 O16 Gd2 133(2)
C96 O17 Gd2 133(2)
C74 O18 Gd2 133(2)
C50 O19 Gd2 136(2)
C39 O20 Gd2 138(2)
C21 O21 Gd4 133.5(19)
C25 O22 Gd4 135.8(18)
C44 O23 Gd4 133(2)
C36 O24 Gd4 132(2)
F62 C95 F63 111(6)
F62 C95 F61 110(5)
F63 C95 F61 95(5)
F62 C95 C96 126(5)
F63 C95 C96 104(5)
F61 C95 C96 107(4)

loop_
_geom_bond_atom_site_label_1
_geom_bond_atom_site_label_2
_geom_bond_distance
Gd1 O6 2.347(15)
Gd1 O10 2.356(17)
Gd1 O7 2.367(16)
Gd1 O9 2.406(18)
Gd1 O11 2.453(16)
Gd1 O8 2.504(15)
Gd1 O12 2.518(18)
Gd1 N1 2.624(18)
Gd1 N2 2.658(15)
Gd2 O14 2.343(15)
Gd2 O20 2.379(17)
Gd2 O15 2.396(17)
Gd2 O17 2.40(2)
Gd2 O18 2.458(15)
Gd2 O19 2.467(18)
Gd2 O16 2.496(17)
Gd2 N4 2.62(2)
Gd2 N3 2.652(16)
Gd3 O5 2.351(15)
Gd3 O2 2.389(18)
Gd3 O3 2.395(17)
Gd3 O1 2.421(16)
Gd3 O4 2.468(16)
Gd3 N7 2.53(2)
Gd3 N6 2.571(19)
Gd3 N5 2.629(19)
Gd3 N8 2.65(2)
Gd4 O13 2.323(15)
Gd4 O22 2.397(17)
Gd4 O24 2.40(2)
Gd4 O23 2.418(18)
Gd4 O21 2.449(19)
Gd4 N11 2.54(2)
Gd4 N10 2.58(2)
Gd4 N9 2.60(2)
Gd4 N12 2.68(2)
C1 N3 1.28(3)
C1 C2 1.44(3)
C1 H1 0.9300
C2 N4 1.37(3)
C2 C11 1.37(3)
C3 O14 1.25(2)
C3 O13 1.25(3)
C3 C38 1.47(3)
C4 N2 1.27(3)
C4 C8 1.47(3)
C4 H4 0.9300
C5 N6 1.29(3)
C5 C9 1.45(4)
C5 H5 0.9300
C6 N3 1.45(3)
C6 C7 1.52(3)
C6 H6A 0.9700
C6 H6B 0.9700
C7 N2 1.46(3)
C7 H7A 0.9700
C7 H7B 0.9700
C8 N1 1.35(3)
C8 C12 1.38(3)
C9 N5 1.35(3)
C9 C31 1.37(4)
C10 O6 1.24(3)
C10 O5 1.27(3)
C10 C68 1.49(4)
C11 C20 1.38(4)
C11 H11 0.9300
C12 C27 1.37(4)
C12 H12 0.9300
C13 N7 1.47(3)
C13 C23 1.51(4)
C13 H13A 0.9700
C13 H13B 0.9700
C14 O1 1.23(3)
C14 C15 1.39(4)
C14 C81 1.54(4)
C15 C16 1.38(4)
C15 H15 0.9300
C16 O2 1.23(3)
C16 C91 1.53(5)
C17 N11 1.42(3)
C17 C24 1.50(4)
C17 H17A 0.9700
C17 H17B 0.9700
C18 N4 1.31(3)
C18 C19 1.41(4)
C18 H18 0.9300
C19 C20 1.37(4)
C19 H19 0.9300
C20 H20 0.9300
C21 O21 1.22(3)
C21 C22 1.41(4)
C21 C60 1.54(5)
C22 C25 1.35(4)
C22 H22 0.9300
C23 N6 1.45(4)
C23 H23A 0.9700
C23 H23B 0.9700
C24 N10 1.47(4)
C24 H24A 0.9700
C24 H24B 0.9700
C25 O22 1.25(3)
C25 C92 1.50(5)
C26 N10 1.25(3)
C26 C42 1.47(5)
C26 H26 0.9300
C27 C28 1.36(4)
C27 H27 0.9300
C28 C29 1.39(4)
C28 H28 0.9300
C29 N1 1.33(3)
C29 H29 0.9300
C30 O3 1.25(3)
C30 C48 1.38(4)
C30 C82 1.54(5)
C31 C49 1.38(5)
C31 H31 0.9300
C32 N5 1.31(4)
C32 C69 1.39(4)
C32 H32 0.9300
C33 N7 1.28(3)
C33 C34 1.46(5)
C33 H33 0.9300
C34 N8 1.34(4)
C34 C70 1.37(4)
C35 N8 1.33(4)
C35 C71 1.39(4)
C35 H35 0.9300
C36 O24 1.24(3)
C36 C59 1.38(5)
C36 C93 1.53(6)
C37 N11 1.27(4)
C37 C57 1.44(4)
C37 H37 0.9300
C38 H38A 0.9600
C38 H38B 0.9600
C38 H38C 0.9600
C39 O20 1.25(3)
C39 C40 1.37(5)
C39 C65 1.51(5)
C40 C41 1.42(5)
C40 H40 0.9300
C41 O16 1.22(3)
C41 C77 1.53(5)
C42 N9 1.34(3)
C42 C43 1.39(4)
C43 C56 1.39(5)
C43 H43 0.9300
C44 O23 1.25(4)
C44 C59 1.36(6)
C44 C78 1.56(5)
C45 O10 1.26(3)
C45 C53 1.41(4)
C45 C90 1.48(5)
C46 O8 1.21(3)
C46 C53 1.41(4)
C46 C89 1.50(4)
C47 O4 1.22(3)
C47 C48 1.38(4)
C47 C72 1.49(4)
C48 H48 0.9300
C49 C69 1.32(5)
C49 H49 0.9300
C50 O19 1.18(3)
C50 C76 1.49(5)
C50 C73 1.55(5)
C51 O12 1.24(4)
C51 C58 1.42(4)
C51 C86 1.46(5)
C52 O7 1.22(4)
C52 C58 1.38(5)
C52 C85 1.53(4)
C53 H53 0.9300
C54 N9 1.33(4)
C54 C55 1.36(4)
C54 H54 0.9300
C55 C56 1.36(5)
C55 H55 0.9300
C56 H56 0.9300
C57 N12 1.34(4)
C57 C62 1.38(5)
C58 H58 0.9300
C59 H59 0.9300
C60 F3 1.28(4)
C60 F5 1.32(5)
C60 F4 1.33(4)
C61 N12 1.32(4)
C61 C79 1.38(5)
C61 H61 0.9300
C62 C94 1.36(6)
C62 H62 0.9300
C63 O15 1.19(4)
C63 C64 1.48(5)
C63 C80 1.49(6)
C64 F7 1.23(4)
C64 F6 1.26(4)
C64 F43 1.32(5)
C65 F13 1.21(5)
C65 F14 1.24(4)
C65 F58 1.29(6)
C66 O11 1.20(3)
C66 C88 1.39(5)
C66 C84 1.50(5)
C67 O9 1.20(4)
C67 C88 1.44(6)
C67 C87 1.53(6)
C68 H68A 0.9600
C68 H68B 0.9600
C68 H68C 0.9600
C69 H69 0.9300
C70 C83 1.36(6)
C70 H70 0.9300
C71 C83 1.37(7)
C71 H71 0.9300
C72 F9 1.29(4)
C72 F8 1.30(4)
C72 F10 1.33(5)
C73 C74 1.43(5)
C73 H73 0.9300
C74 O18 1.14(4)
C74 C75 1.50(5)
C75 F12 1.19(4)
C75 F11 1.21(4)
C75 F60 1.23(7)
C76 F1 1.18(5)
C76 F2 1.26(4)
C76 F59 1.29(5)
C77 F16 1.16(4)
C77 F15 1.29(5)
C77 F39 1.32(5)
C78 F38 1.23(4)
C78 F18 1.25(6)
C78 F17 1.28(6)
C79 C94 1.31(7)
C79 H79 0.9300
C80 C96 1.40(6)
C80 H80 0.9300
C81 F21 1.30(5)
C81 F20 1.32(4)
C81 F19 1.32(5)
C82 F23 1.27(4)
C82 F24 1.30(4)
C82 F22 1.32(4)
C83 H83 0.9300
C84 F25 1.26(5)
C84 F26 1.28(4)
C84 F27 1.35(7)
C85 F31 1.21(5)
C85 F56 1.25(5)
C85 F30 1.31(5)
C86 F29 1.21(4)
C86 F57 1.21(5)
C86 F28 1.23(5)
C87 F52 1.19(5)
C87 F50 1.27(4)
C87 F51 1.26(6)
C88 H88 0.9300
C89 F46 1.24(4)
C89 F45 1.26(5)
C89 F44 1.35(6)
C90 F49 1.21(5)
C90 F47 1.24(4)
C90 F48 1.26(6)
C91 F55 1.20(5)
C91 F53 1.25(7)
C91 F54 1.31(6)
C92 F35 1.29(5)
C92 F36 1.29(5)
C92 F37 1.29(6)
C93 F32 1.29(5)
C93 F33 1.30(5)
C93 F34 1.32(4)
C94 H94 0.9300
C96 O17 1.29(4)
C96 C95 1.58(5)
F28 F57 1.74(6)
C95 F62 1.17(5)
C95 F63 1.23(6)
C95 F61 1.29(5)

loop_
_geom_torsion_atom_site_label_1
_geom_torsion_atom_site_label_2
_geom_torsion_atom_site_label_3
_geom_torsion_atom_site_label_4
_geom_torsion
N3 C1 C2 N4 -1(3)
N3 C1 C2 C11 179.7(19)
N3 C6 C7 N2 -78(2)
N2 C4 C8 N1 -2(3)
N2 C4 C8 C12 180(2)
N6 C5 C9 N5 0(3)
N6 C5 C9 C31 179(2)
N4 C2 C11 C20 0(3)
C1 C2 C11 C20 178(2)
N1 C8 C12 C27 1(4)
C4 C8 C12 C27 179(3)
O1 C14 C15 C16 -1(5)
C81 C14 C15 C16 176(3)
C14 C15 C16 O2 -1(5)
C14 C15 C16 C91 -180(3)
N4 C18 C19 C20 2(4)
C18 C19 C20 C11 -2(4)
C2 C11 C20 C19 1(4)
O21 C21 C22 C25 -5(5)
C60 C21 C22 C25 174(3)
N7 C13 C23 N6 -46(3)
N11 C17 C24 N10 -49(3)
C21 C22 C25 O22 -1(5)
C21 C22 C25 C92 -178(3)
C8 C12 C27 C28 0(5)
C12 C27 C28 C29 -1(5)
C27 C28 C29 N1 1(5)
N5 C9 C31 C49 0(4)
C5 C9 C31 C49 -179(3)
N7 C33 C34 N8 -2(4)
N7 C33 C34 C70 176(3)
O20 C39 C40 C41 4(6)
C65 C39 C40 C41 -173(3)
C39 C40 C41 O16 3(6)
C39 C40 C41 C77 -178(3)
N10 C26 C42 N9 1(4)
N10 C26 C42 C43 179(3)
N9 C42 C43 C56 1(5)
C26 C42 C43 C56 -177(3)
O3 C30 C48 C47 0(5)
C82 C30 C48 C47 180(3)
O4 C47 C48 C30 8(5)
C72 C47 C48 C30 -172(3)
C9 C31 C49 C69 1(4)
O8 C46 C53 C45 -3(6)
C89 C46 C53 C45 176(4)
O10 C45 C53 C46 4(7)
C90 C45 C53 C46 -177(4)
N9 C54 C55 C56 -3(6)
C54 C55 C56 C43 3(6)
C42 C43 C56 C55 -2(5)
N11 C37 C57 N12 -8(5)
N11 C37 C57 C62 174(3)
O7 C52 C58 C51 1(6)
C85 C52 C58 C51 -171(3)
O12 C51 C58 C52 3(5)
C86 C51 C58 C52 178(3)
O23 C44 C59 C36 5(6)
C78 C44 C59 C36 -169(3)
O24 C36 C59 C44 -1(6)
C93 C36 C59 C44 172(3)
O21 C21 C60 F3 51(5)
C22 C21 C60 F3 -129(4)
O21 C21 C60 F5 -69(3)
C22 C21 C60 F5 111(3)
O21 C21 C60 F4 175(3)
C22 C21 C60 F4 -4(5)
N12 C57 C62 C94 2(6)
C37 C57 C62 C94 -180(4)
O15 C63 C64 F7 -150(4)
C80 C63 C64 F7 48(6)
O15 C63 C64 F6 4(6)
C80 C63 C64 F6 -159(4)
O15 C63 C64 F43 103(4)
C80 C63 C64 F43 -60(5)
O20 C39 C65 F13 -47(5)
C40 C39 C65 F13 130(4)
O20 C39 C65 F14 179(4)
C40 C39 C65 F14 -4(6)
O20 C39 C65 F58 66(5)
C40 C39 C65 F58 -117(4)
C31 C49 C69 C32 -2(5)
N5 C32 C69 C49 2(5)
N8 C34 C70 C83 -2(6)
C33 C34 C70 C83 180(4)
N8 C35 C71 C83 -2(5)
O4 C47 C72 F9 -90(4)
C48 C47 C72 F9 90(5)
O4 C47 C72 F8 148(3)
C48 C47 C72 F8 -31(4)
O4 C47 C72 F10 29(4)
C48 C47 C72 F10 -151(3)
O19 C50 C73 C74 17(6)
C76 C50 C73 C74 169(4)
C50 C73 C74 O18 -17(7)
C50 C73 C74 C75 176(4)
O18 C74 C75 F12 146(5)
C73 C74 C75 F12 -47(6)
O18 C74 C75 F11 -86(6)
C73 C74 C75 F11 81(5)
O18 C74 C75 F60 27(7)
C73 C74 C75 F60 -166(5)
O19 C50 C76 F1 -8(6)
C73 C50 C76 F1 -158(4)
O19 C50 C76 F2 -146(4)
C73 C50 C76 F2 64(5)
O19 C50 C76 F59 108(4)
C73 C50 C76 F59 -42(5)
O16 C41 C77 F16 -146(4)
C40 C41 C77 F16 35(5)
O16 C41 C77 F15 87(4)
C40 C41 C77 F15 -92(4)
O16 C41 C77 F39 -15(5)
C40 C41 C77 F39 166(4)
O23 C44 C78 F38 160(5)
C59 C44 C78 F38 -25(7)
O23 C44 C78 F18 -74(6)
C59 C44 C78 F18 101(5)
O23 C44 C78 F17 43(5)
C59 C44 C78 F17 -142(4)
N12 C61 C79 C94 -2(7)
O15 C63 C80 C96 20(7)
C64 C63 C80 C96 -178(4)
O1 C14 C81 F21 -46(4)
C15 C14 C81 F21 137(3)
O1 C14 C81 F20 -169(3)
C15 C14 C81 F20 14(5)
O1 C14 C81 F19 68(4)
C15 C14 C81 F19 -109(3)
O3 C30 C82 F23 -52(4)
C48 C30 C82 F23 128(4)
O3 C30 C82 F24 -177(3)
C48 C30 C82 F24 4(5)
O3 C30 C82 F22 66(3)
C48 C30 C82 F22 -114(3)
C34 C70 C83 C71 2(7)
C35 C71 C83 C70 0(6)
O11 C66 C84 F25 70(6)
C88 C66 C84 F25 -107(5)
O11 C66 C84 F26 -164(4)
C88 C66 C84 F26 19(7)
O11 C66 C84 F27 -42(5)
C88 C66 C84 F27 141(4)
O7 C52 C85 F31 -170(4)
C58 C52 C85 F31 3(5)
O7 C52 C85 F56 70(5)
C58 C52 C85 F56 -117(4)
O7 C52 C85 F30 -42(5)
C58 C52 C85 F30 132(4)
O12 C51 C86 F29 -142(4)
C58 C51 C86 F29 42(6)
O12 C51 C86 F57 86(5)
C58 C51 C86 F57 -89(5)
O12 C51 C86 F28 -17(5)
C58 C51 C86 F28 168(3)
O9 C67 C87 F52 -81(5)
C88 C67 C87 F52 103(6)
O9 C67 C87 F50 36(6)
C88 C67 C87 F50 -139(5)
O9 C67 C87 F51 154(5)
C88 C67 C87 F51 -22(6)
O11 C66 C88 C67 -4(8)
C84 C66 C88 C67 173(4)
O9 C67 C88 C66 10(8)
C87 C67 C88 C66 -175(4)
O8 C46 C89 F46 -143(4)
C53 C46 C89 F46 38(6)
O8 C46 C89 F45 -12(6)
C53 C46 C89 F45 170(4)
O8 C46 C89 F44 98(4)
C53 C46 C89 F44 -81(4)
O10 C45 C90 F49 50(6)
C53 C45 C90 F49 -129(5)
O10 C45 C90 F47 175(5)
C53 C45 C90 F47 -3(8)
O10 C45 C90 F48 -65(5)
C53 C45 C90 F48 116(4)
O2 C16 C91 F55 58(7)
C15 C16 C91 F55 -124(5)
O2 C16 C91 F53 -71(5)
C15 C16 C91 F53 108(5)
O2 C16 C91 F54 177(4)
C15 C16 C91 F54 -5(6)
O22 C25 C92 F35 63(5)
C22 C25 C92 F35 -120(4)
O22 C25 C92 F36 -177(4)
C22 C25 C92 F36 1(6)
O22 C25 C92 F37 -60(5)
C22 C25 C92 F37 117(4)
O24 C36 C93 F32 -49(5)
C59 C36 C93 F32 136(4)
O24 C36 C93 F33 77(4)
C59 C36 C93 F33 -98(4)
O24 C36 C93 F34 -168(3)
C59 C36 C93 F34 17(5)
C61 C79 C94 C62 2(8)
C57 C62 C94 C79 -2(8)
C63 C80 C96 O17 -4(7)
C63 C80 C96 C95 165(4)
F29 C86 F28 F57 -108(5)
C51 C86 F28 F57 119(4)
F29 C86 F57 F28 107(4)
C51 C86 F57 F28 -116(5)
C28 C29 N1 C8 0(4)
C28 C29 N1 Gd1 -180(2)
C12 C8 N1 C29 -1(4)
C4 C8 N1 C29 -179(2)
C12 C8 N1 Gd1 178.7(19)
C4 C8 N1 Gd1 0(3)
O6 Gd1 N1 C29 -104(2)
O10 Gd1 N1 C29 -14.3(19)
O7 Gd1 N1 C29 -173.8(18)
O9 Gd1 N1 C29 48(2)
O11 Gd1 N1 C29 57.9(19)
O8 Gd1 N1 C29 -56(2)
O12 Gd1 N1 C29 118.9(19)
N2 Gd1 N1 C29 180(2)
O6 Gd1 N1 C8 77.0(16)
O10 Gd1 N1 C8 166.2(18)
O7 Gd1 N1 C8 7(2)
O9 Gd1 N1 C8 -131.0(16)
O11 Gd1 N1 C8 -121.6(17)
O8 Gd1 N1 C8 124.1(16)
O12 Gd1 N1 C8 -60.6(17)
N2 Gd1 N1 C8 0.4(15)
C8 C4 N2 C7 -180(2)
C8 C4 N2 Gd1 2(3)
C6 C7 N2 C4 103(2)
C6 C7 N2 Gd1 -79(2)
O6 Gd1 N2 C4 -85.3(16)
O10 Gd1 N2 C4 -22(2)
O7 Gd1 N2 C4 -177.1(17)
O9 Gd1 N2 C4 131.4(16)
O11 Gd1 N2 C4 53.6(17)
O8 Gd1 N2 C4 -128.0(16)
O12 Gd1 N2 C4 109.5(17)
N1 Gd1 N2 C4 -1.3(15)
O6 Gd1 N2 C7 96.8(16)
O10 Gd1 N2 C7 160.3(15)
O7 Gd1 N2 C7 5.1(16)
O9 Gd1 N2 C7 -46.4(19)
O11 Gd1 N2 C7 -124.2(16)
O8 Gd1 N2 C7 54.1(19)
O12 Gd1 N2 C7 -68.3(16)
N1 Gd1 N2 C7 -179.1(18)
C2 C1 N3 C6 179.3(17)
C2 C1 N3 Gd2 3(2)
C7 C6 N3 C1 102(2)
C7 C6 N3 Gd2 -81.9(19)
O14 Gd2 N3 C1 -90.4(14)
O20 Gd2 N3 C1 -30.3(17)
O15 Gd2 N3 C1 178.0(15)
O17 Gd2 N3 C1 129.4(15)
O18 Gd2 N3 C1 104.0(15)
O19 Gd2 N3 C1 49.7(15)
O16 Gd2 N3 C1 -131.0(14)
N4 Gd2 N3 C1 -2.0(13)
O14 Gd2 N3 C6 93.2(15)
O20 Gd2 N3 C6 153.3(13)
O15 Gd2 N3 C6 1.7(14)
O17 Gd2 N3 C6 -47.0(18)
O18 Gd2 N3 C6 -72.4(14)
O19 Gd2 N3 C6 -126.6(14)
O16 Gd2 N3 C6 52.6(17)
N4 Gd2 N3 C6 -178.3(16)
C19 C18 N4 C2 -1(3)
C19 C18 N4 Gd2 -178.8(18)
C11 C2 N4 C18 0(3)
C1 C2 N4 C18 -178.6(19)
C11 C2 N4 Gd2 178.3(15)
C1 C2 N4 Gd2 -1(2)
O14 Gd2 N4 C18 -107.2(17)
O20 Gd2 N4 C18 -22.0(17)
O15 Gd2 N4 C18 179.1(15)
O17 Gd2 N4 C18 48(2)
O18 Gd2 N4 C18 117.0(17)
O19 Gd2 N4 C18 51.6(17)
O16 Gd2 N4 C18 -58(2)
N3 Gd2 N4 C18 179.1(19)
O14 Gd2 N4 C2 74.9(14)
O20 Gd2 N4 C2 160.1(15)
O15 Gd2 N4 C2 1.2(18)
O17 Gd2 N4 C2 -130.4(14)
O18 Gd2 N4 C2 -60.9(14)
O19 Gd2 N4 C2 -126.3(15)
O16 Gd2 N4 C2 124.5(14)
N3 Gd2 N4 C2 1.2(13)
C69 C32 N5 C9 0(4)
C69 C32 N5 Gd3 -179(2)
C31 C9 N5 C32 -1(3)
C5 C9 N5 C32 178(2)
C31 C9 N5 Gd3 178.1(19)
C5 C9 N5 Gd3 -3(3)
O5 Gd3 N5 C32 115.9(19)
O2 Gd3 N5 C32 35(2)
O3 Gd3 N5 C32 -36.2(19)
O1 Gd3 N5 C32 44.0(19)
O4 Gd3 N5 C32 -109(2)
N7 Gd3 N5 C32 -167.0(18)
N6 Gd3 N5 C32 -178(2)
N8 Gd3 N5 C32 -78(2)
O5 Gd3 N5 C9 -63.1(16)
O2 Gd3 N5 C9 -144.1(15)
O3 Gd3 N5 C9 144.8(17)
O1 Gd3 N5 C9 -135.0(17)
O4 Gd3 N5 C9 72.4(16)
N7 Gd3 N5 C9 14.0(18)
N6 Gd3 N5 C9 3.1(15)
N8 Gd3 N5 C9 103.2(18)
C9 C5 N6 C23 -172(2)
C9 C5 N6 Gd3 3(3)
C13 C23 N6 C5 -161(2)
C13 C23 N6 Gd3 24(2)
O5 Gd3 N6 C5 103.7(17)
O2 Gd3 N6 C5 134.4(17)
O3 Gd3 N6 C5 -49.2(18)
O1 Gd3 N6 C5 40.8(18)
O4 Gd3 N6 C5 -92.5(17)
N7 Gd3 N6 C5 -173.4(18)
N5 Gd3 N6 C5 -3.3(16)
N8 Gd3 N6 C5 -139.3(17)
O5 Gd3 N6 C23 -81.4(16)
O2 Gd3 N6 C23 -51(2)
O3 Gd3 N6 C23 125.7(16)
O1 Gd3 N6 C23 -144.3(15)
O4 Gd3 N6 C23 82.4(16)
N7 Gd3 N6 C23 1.5(15)
N5 Gd3 N6 C23 171.6(17)
N8 Gd3 N6 C23 35.6(18)
C34 C33 N7 C13 176(3)
C34 C33 N7 Gd3 10(4)
C23 C13 N7 C33 -115(3)
C23 C13 N7 Gd3 51(2)
O5 Gd3 N7 C33 -146(2)
O2 Gd3 N7 C33 -68(2)
O3 Gd3 N7 C33 25(2)
O1 Gd3 N7 C33 -125(2)
O4 Gd3 N7 C33 65(2)
N6 Gd3 N7 C33 137(2)
N5 Gd3 N7 C33 126(2)
N8 Gd3 N7 C33 -9(2)
O5 Gd3 N7 C13 47.7(17)
O2 Gd3 N7 C13 125.6(17)
O3 Gd3 N7 C13 -141.4(16)
O1 Gd3 N7 C13 69(2)
O4 Gd3 N7 C13 -101.3(17)
N6 Gd3 N7 C13 -29.0(16)
N5 Gd3 N7 C13 -39.9(19)
N8 Gd3 N7 C13 -174.9(19)
C71 C35 N8 C34 2(5)
C71 C35 N8 Gd3 -174(2)
C70 C34 N8 C35 0(5)
C33 C34 N8 C35 179(3)
C70 C34 N8 Gd3 176(3)
C33 C34 N8 Gd3 -6(3)
O5 Gd3 N8 C35 -127(2)
O2 Gd3 N8 C35 -68(2)
O3 Gd3 N8 C35 27(2)
O1 Gd3 N8 C35 -32(3)
O4 Gd3 N8 C35 102(2)
N7 Gd3 N8 C35 -178(2)
N6 Gd3 N8 C35 148(2)
N5 Gd3 N8 C35 69(3)
O5 Gd3 N8 C34 58(2)
O2 Gd3 N8 C34 117(2)
O3 Gd3 N8 C34 -148(2)
O1 Gd3 N8 C34 153.0(19)
O4 Gd3 N8 C34 -73(2)
N7 Gd3 N8 C34 7.3(19)
N6 Gd3 N8 C34 -27(2)
N5 Gd3 N8 C34 -106(2)
C55 C54 N9 C42 1(5)
C55 C54 N9 Gd4 -179(3)
C43 C42 N9 C54 0(4)
C26 C42 N9 C54 178(3)
C43 C42 N9 Gd4 180(2)
C26 C42 N9 Gd4 -2(3)
O13 Gd4 N9 C54 111(2)
O22 Gd4 N9 C54 -38(2)
O24 Gd4 N9 C54 34(2)
O23 Gd4 N9 C54 42(3)
O21 Gd4 N9 C54 -110(2)
N11 Gd4 N9 C54 -174(2)
N10 Gd4 N9 C54 -179(3)
N12 Gd4 N9 C54 -82(3)
O13 Gd4 N9 C42 -68(2)
O22 Gd4 N9 C42 142(2)
O24 Gd4 N9 C42 -146(2)
O23 Gd4 N9 C42 -137.2(19)
O21 Gd4 N9 C42 70(2)
N11 Gd4 N9 C42 7(2)
N10 Gd4 N9 C42 1.5(18)
N12 Gd4 N9 C42 99(2)
C42 C26 N10 C24 -175(2)
C42 C26 N10 Gd4 0(4)
C17 C24 N10 C26 -158(3)
C17 C24 N10 Gd4 26(3)
O13 Gd4 N10 C26 96(2)
O22 Gd4 N10 C26 -51(2)
O24 Gd4 N10 C26 37(2)
O23 Gd4 N10 C26 137(2)
O21 Gd4 N10 C26 -88(2)
N11 Gd4 N10 C26 -176(2)
N9 Gd4 N10 C26 -1(2)
N12 Gd4 N10 C26 -141(2)
O13 Gd4 N10 C24 -88.2(19)
O22 Gd4 N10 C24 124.4(19)
O24 Gd4 N10 C24 -146.8(18)
O23 Gd4 N10 C24 -47(2)
O21 Gd4 N10 C24 88.3(19)
N11 Gd4 N10 C24 -0.6(18)
N9 Gd4 N10 C24 175(2)
N12 Gd4 N10 C24 35(2)
C57 C37 N11 C17 176(3)
C57 C37 N11 Gd4 5(4)
C24 C17 N11 C37 -119(3)
C24 C17 N11 Gd4 52(3)
O13 Gd4 N11 C37 -143(2)
O22 Gd4 N11 C37 27(3)
O24 Gd4 N11 C37 -105(2)
O23 Gd4 N11 C37 -64(2)
O21 Gd4 N11 C37 75(2)
N10 Gd4 N11 C37 143(2)
N9 Gd4 N11 C37 138(2)
N12 Gd4 N11 C37 -1(2)
O13 Gd4 N11 C17 45(2)
O22 Gd4 N11 C17 -144.2(19)
O24 Gd4 N11 C17 84(2)
O23 Gd4 N11 C17 124(2)
O21 Gd4 N11 C17 -96(2)
N10 Gd4 N11 C17 -28.5(19)
N9 Gd4 N11 C17 -34(2)
N12 Gd4 N11 C17 -173(2)
C79 C61 N12 C57 1(6)
C79 C61 N12 Gd4 175(3)
C62 C57 N12 C61 -1(5)
C37 C57 N12 C61 -180(3)
C62 C57 N12 Gd4 -175(3)
C37 C57 N12 Gd4 6(4)
O13 Gd4 N12 C61 -127(3)
O22 Gd4 N12 C61 24(3)
O24 Gd4 N12 C61 -31(3)
O23 Gd4 N12 C61 -75(3)
O21 Gd4 N12 C61 98(3)
N11 Gd4 N12 C61 -177(3)
N10 Gd4 N12 C61 148(3)
N9 Gd4 N12 C61 69(3)
O13 Gd4 N12 C57 47(3)
O22 Gd4 N12 C57 -161(2)
O24 Gd4 N12 C57 143(2)
O23 Gd4 N12 C57 99(2)
O21 Gd4 N12 C57 -88(2)
N11 Gd4 N12 C57 -3(2)
N10 Gd4 N12 C57 -38(2)
N9 Gd4 N12 C57 -117(2)
C15 C14 O1 Gd3 0(5)
C81 C14 O1 Gd3 -177(2)
O5 Gd3 O1 C14 86(2)
O2 Gd3 O1 C14 2(2)
O3 Gd3 O1 C14 -93(2)
O4 Gd3 O1 C14 -129(2)
N7 Gd3 O1 C14 65(3)
N6 Gd3 O1 C14 147(2)
N5 Gd3 O1 C14 -172(3)
N8 Gd3 O1 C14 -33(3)
C15 C16 O2 Gd3 5(5)
C91 C16 O2 Gd3 -177(3)
O5 Gd3 O2 C16 -83(3)
O3 Gd3 O2 C16 71(3)
O1 Gd3 O2 C16 -4(3)
O4 Gd3 O2 C16 133(3)
N7 Gd3 O2 C16 -157(3)
N6 Gd3 O2 C16 -112(3)
N5 Gd3 O2 C16 5(3)
N8 Gd3 O2 C16 145(3)
C48 C30 O3 Gd3 1(4)
C82 C30 O3 Gd3 -178.8(19)
O5 Gd3 O3 C30 -163(2)
O2 Gd3 O3 C30 131(2)
O1 Gd3 O3 C30 -160(2)
O4 Gd3 O3 C30 -5(2)
N7 Gd3 O3 C30 36(3)
N6 Gd3 O3 C30 -47(2)
N5 Gd3 O3 C30 -88(2)
N8 Gd3 O3 C30 66(2)
C48 C47 O4 Gd3 -18(4)
C72 C47 O4 Gd3 163(2)
O5 Gd3 O4 C47 178(2)
O2 Gd3 O4 C47 -56(3)
O3 Gd3 O4 C47 13(2)
O1 Gd3 O4 C47 51(3)
N7 Gd3 O4 C47 -136(2)
N6 Gd3 O4 C47 156(2)
N5 Gd3 O4 C47 91(2)
N8 Gd3 O4 C47 -69(2)
O6 C10 O5 Gd3 -129(4)
C68 C10 O5 Gd3 55(6)
O2 Gd3 O5 C10 -15(4)
O3 Gd3 O5 C10 -83(5)
O1 Gd3 O5 C10 -87(5)
O4 Gd3 O5 C10 127(4)
N7 Gd3 O5 C10 83(5)
N6 Gd3 O5 C10 149(5)
N5 Gd3 O5 C10 -153(5)
N8 Gd3 O5 C10 37(5)
O5 C10 O6 Gd1 142(2)
C68 C10 O6 Gd1 -42(4)
O10 Gd1 O6 C10 6(3)
O7 Gd1 O6 C10 -136(3)
O9 Gd1 O6 C10 -70(3)
O11 Gd1 O6 C10 55(3)
O8 Gd1 O6 C10 -64(2)
O12 Gd1 O6 C10 169(2)
N1 Gd1 O6 C10 82(3)
N2 Gd1 O6 C10 148(3)
C58 C52 O7 Gd1 23(5)
C85 C52 O7 Gd1 -165(2)
O6 Gd1 O7 C52 -174(2)
O10 Gd1 O7 C52 106(2)
O9 Gd1 O7 C52 45(2)
O11 Gd1 O7 C52 -3(3)
O8 Gd1 O7 C52 115(2)
O12 Gd1 O7 C52 -30(2)
N1 Gd1 O7 C52 -107(2)
N2 Gd1 O7 C52 -101(2)
C53 C46 O8 Gd1 -21(6)
C89 C46 O8 Gd1 161(3)
O6 Gd1 O8 C46 120(3)
O10 Gd1 O8 C46 27(3)
O7 Gd1 O8 C46 -147(3)
O9 Gd1 O8 C46 -64(3)
O11 Gd1 O8 C46 -19(3)
O12 Gd1 O8 C46 -103(3)
N1 Gd1 O8 C46 71(3)
N2 Gd1 O8 C46 163(3)
C88 C67 O9 Gd1 -3(7)
C87 C67 O9 Gd1 -178(2)
O6 Gd1 O9 C67 142(3)
O10 Gd1 O9 C67 65(4)
O7 Gd1 O9 C67 -148(4)
O11 Gd1 O9 C67 -5(4)
O8 Gd1 O9 C67 136(4)
O12 Gd1 O9 C67 -75(4)
N1 Gd1 O9 C67 5(4)
N2 Gd1 O9 C67 -97(4)
C53 C45 O10 Gd1 20(6)
C90 C45 O10 Gd1 -158(3)
O6 Gd1 O10 C45 -99(3)
O7 Gd1 O10 C45 -18(3)
O9 Gd1 O10 C45 40(3)
O11 Gd1 O10 C45 112(3)
O8 Gd1 O10 C45 -27(3)
O12 Gd1 O10 C45 96(3)
N1 Gd1 O10 C45 -177(3)
N2 Gd1 O10 C45 -158(3)
C88 C66 O11 Gd1 -9(7)
C84 C66 O11 Gd1 175(3)
O6 Gd1 O11 C66 -133(4)
O10 Gd1 O11 C66 -79(4)
O7 Gd1 O11 C66 61(4)
O9 Gd1 O11 C66 11(4)
O8 Gd1 O11 C66 -33(4)
O12 Gd1 O11 C66 89(4)
N1 Gd1 O11 C66 -163(4)
N2 Gd1 O11 C66 146(4)
C58 C51 O12 Gd1 -29(4)
C86 C51 O12 Gd1 156(2)
O6 Gd1 O12 C51 94(2)
O10 Gd1 O12 C51 -110(2)
O7 Gd1 O12 C51 33(2)
O9 Gd1 O12 C51 -49(2)
O11 Gd1 O12 C51 -125(3)
O8 Gd1 O12 C51 -12(3)
N1 Gd1 O12 C51 173(2)
N2 Gd1 O12 C51 115(3)
O14 C3 O13 Gd4 -144(3)
C38 C3 O13 Gd4 37(5)
O22 Gd4 O13 C3 -72(4)
O24 Gd4 O13 C3 -66(4)
O23 Gd4 O13 C3 5(4)
O21 Gd4 O13 C3 156(4)
N11 Gd4 O13 C3 95(4)
N10 Gd4 O13 C3 160(4)
N9 Gd4 O13 C3 -138(4)
N12 Gd4 O13 C3 52(4)
O13 C3 O14 Gd2 128(3)
C38 C3 O14 Gd2 -53(4)
O20 Gd2 O14 C3 27(3)
O15 Gd2 O14 C3 -116(3)
O17 Gd2 O14 C3 -52(3)
O18 Gd2 O14 C3 -173(3)
O19 Gd2 O14 C3 69(3)
O16 Gd2 O14 C3 -43(3)
N4 Gd2 O14 C3 103(3)
N3 Gd2 O14 C3 168(3)
C64 C63 O15 Gd2 173(2)
C80 C63 O15 Gd2 -27(6)
O14 Gd2 O15 C63 156(3)
O20 Gd2 O15 C63 81(3)
O17 Gd2 O15 C63 15(3)
O18 Gd2 O15 C63 -63(3)
O19 Gd2 O15 C63 -28(3)
O16 Gd2 O15 C63 84(3)
N4 Gd2 O15 C63 -133(3)
N3 Gd2 O15 C63 -133(3)
C40 C41 O16 Gd2 -21(5)
C77 C41 O16 Gd2 160(2)
O14 Gd2 O16 C41 111(3)
O20 Gd2 O16 C41 22(3)
O15 Gd2 O16 C41 -156(3)
O17 Gd2 O16 C41 -75(3)
O18 Gd2 O16 C41 -114(3)
O19 Gd2 O16 C41 -29(3)
N4 Gd2 O16 C41 59(3)
N3 Gd2 O16 C41 152(2)
C80 C96 O17 Gd2 -5(5)
C95 C96 O17 Gd2 -175(2)
O14 Gd2 O17 C96 -67(3)
O20 Gd2 O17 C96 -144(2)
O15 Gd2 O17 C96 2(2)
O18 Gd2 O17 C96 75(2)
O19 Gd2 O17 C96 147(3)
O16 Gd2 O17 C96 -76(2)
N4 Gd2 O17 C96 151(2)
N3 Gd2 O17 C96 51(3)
C73 C74 O18 Gd2 40(6)
C75 C74 O18 Gd2 -154(3)
O14 Gd2 O18 C74 175(3)
O20 Gd2 O18 C74 -36(4)
O15 Gd2 O18 C74 111(4)
O17 Gd2 O18 C74 32(4)
O19 Gd2 O18 C74 -41(4)
O16 Gd2 O18 C74 69(4)
N4 Gd2 O18 C74 -106(4)
N3 Gd2 O18 C74 -165(4)
C76 C50 O19 Gd2 165(2)
C73 C50 O19 Gd2 -43(4)
O14 Gd2 O19 C50 -177(3)
O20 Gd2 O19 C50 -132(3)
O15 Gd2 O19 C50 10(3)
O17 Gd2 O19 C50 -36(3)
O18 Gd2 O19 C50 45(3)
O16 Gd2 O19 C50 -81(3)
N4 Gd2 O19 C50 147(3)
N3 Gd2 O19 C50 98(3)
C40 C39 O20 Gd2 10(5)
C65 C39 O20 Gd2 -172(2)
O14 Gd2 O20 C39 -90(3)
O15 Gd2 O20 C39 -14(3)
O17 Gd2 O20 C39 48(3)
O18 Gd2 O20 C39 112(3)
O19 Gd2 O20 C39 116(3)
O16 Gd2 O20 C39 -17(3)
N4 Gd2 O20 C39 -171(3)
N3 Gd2 O20 C39 -145(3)
C22 C21 O21 Gd4 20(4)
C60 C21 O21 Gd4 -160(2)
O13 Gd4 O21 C21 137(2)
O22 Gd4 O21 C21 -18(2)
O24 Gd4 O21 C21 17(3)
O23 Gd4 O21 C21 -89(2)
N11 Gd4 O21 C21 -163(2)
N10 Gd4 O21 C21 132(2)
N9 Gd4 O21 C21 65(2)
N12 Gd4 O21 C21 -98(2)
C22 C25 O22 Gd4 -7(5)
C92 C25 O22 Gd4 170(3)
O13 Gd4 O22 C25 -134(3)
O24 Gd4 O22 C25 -141(3)
O23 Gd4 O22 C25 153(3)
O21 Gd4 O22 C25 12(3)
N11 Gd4 O22 C25 63(3)
N10 Gd4 O22 C25 -22(3)
N9 Gd4 O22 C25 -67(3)
N12 Gd4 O22 C25 89(3)
C59 C44 O23 Gd4 17(5)
C78 C44 O23 Gd4 -169(3)
O13 Gd4 O23 C44 -106(3)
O22 Gd4 O23 C44 42(3)
O24 Gd4 O23 C44 -26(3)
O21 Gd4 O23 C44 105(3)
N11 Gd4 O23 C44 174(3)
N10 Gd4 O23 C44 -145(3)
N9 Gd4 O23 C44 -34(3)
N12 Gd4 O23 C44 114(3)
C59 C36 O24 Gd4 -25(5)
C93 C36 O24 Gd4 161(2)
O13 Gd4 O24 C36 112(2)
O22 Gd4 O24 C36 -72(2)
O23 Gd4 O24 C36 29(2)
O21 Gd4 O24 C36 -107(2)
N11 Gd4 O24 C36 73(3)
N10 Gd4 O24 C36 168(2)
N9 Gd4 O24 C36 -157(3)
N12 Gd4 O24 C36 -14(3)
O17 C96 C95 F62 73(7)
C80 C96 C95 F62 -97(7)
O17 C96 C95 F63 -158(4)
C80 C96 C95 F63 32(5)
O17 C96 C95 F61 -58(5)
C80 C96 C95 F61 132(5)
